data_7125420
loop_
_publ_author_name
'Liu, Ke'
'Zhang, Jing'
'Xu, Ling'
'Liu, Jing'
'Ding, Liping'
'Liu, Taihong'
'Fang, Yu'

_publ_section_title
;
 Film-based fluorescence sensing: a &quot;chemical nose&quot; for
 nicotine.
;
_journal_issue 84
_journal_name_full 'Chemical communications (Cambridge, England)'
_journal_page_first 12679
_journal_page_last 12682
_journal_paper_doi 10.1039/c9cc06771j
_journal_volume 55
_journal_year 2019
_chemical_formula_moiety '4(C26 H28 B10 O2)'
_chemical_formula_sum 'C104 H116 B40 O8'
_chemical_formula_weight 1926.36
_space_group_crystal_system monoclinic
_space_group_IT_number 14
_space_group_name_Hall '-P 2ybc'
_space_group_name_H-M_alt 'P 1 21/c 1'
_atom_sites_solution_hydrogens mixed
_audit_creation_date 2019-05-21
_audit_creation_method
;
Olex2 1.2
(compiled 2018.05.29 svn.r3508 for OlexSys, GUI svn.r5506)
;
_audit_update_record
;
2019-05-22 deposited with the CCDC.	2019-09-19 downloaded from the CCDC.
;
_cell_angle_alpha 90
_cell_angle_beta 110.692(2)
_cell_angle_gamma 90
_cell_formula_units_Z 2
_cell_length_a 20.3497(7)
_cell_length_b 11.0447(3)
_cell_length_c 28.6138(9)
_cell_measurement_reflns_used 9835
_cell_measurement_temperature 170(2)
_cell_measurement_theta_max 54.91
_cell_measurement_theta_min 2.87
_cell_volume 6016.3(3)
_computing_cell_refinement 'SAINT v8.37A (Bruker, 2015)'
_computing_data_reduction 'SAINT v8.37A (Bruker, 2015)'
_computing_molecular_graphics 'Olex2 (Dolomanov et al., 2009)'
_computing_publication_material 'Olex2 (Dolomanov et al., 2009)'
_computing_structure_refinement 'ShelXL (Sheldrick, 2015)'
_computing_structure_solution 'SHELXT 2014/5 (Sheldrick, 2014)'
_diffrn_ambient_temperature 170.15
_diffrn_measured_fraction_theta_full 0.998
_diffrn_measured_fraction_theta_max 0.998
_diffrn_measurement_device_type 'Bruker APEX-II CCD'
_diffrn_measurement_method '\f and \w scans'
_diffrn_radiation_type GaK\a
_diffrn_radiation_wavelength 1.34139
_diffrn_reflns_av_R_equivalents 0.0971
_diffrn_reflns_av_unetI/netI 0.0773
_diffrn_reflns_Laue_measured_fraction_full 0.998
_diffrn_reflns_Laue_measured_fraction_max 0.998
_diffrn_reflns_limit_h_max 24
_diffrn_reflns_limit_h_min -24
_diffrn_reflns_limit_k_max 11
_diffrn_reflns_limit_k_min -13
_diffrn_reflns_limit_l_max 34
_diffrn_reflns_limit_l_min -34
_diffrn_reflns_number 61453
_diffrn_reflns_point_group_measured_fraction_full 0.998
_diffrn_reflns_point_group_measured_fraction_max 0.998
_diffrn_reflns_theta_full 53.594
_diffrn_reflns_theta_max 54.919
_diffrn_reflns_theta_min 3.767
_diffrn_standards_number 0
_exptl_absorpt_coefficient_mu 0.290
_exptl_absorpt_correction_T_max 0.7508
_exptl_absorpt_correction_T_min 0.6052
_exptl_absorpt_correction_type none
_exptl_absorpt_process_details
;
SADABS-2016/2 (Bruker,2016/2) was used for absorption correction.
wR2(int) was 0.1352 before and 0.0866 after correction.
The Ratio of minimum to maximum transmission is 0.8061.
The \l/2 correction factor is Not present.
;
_exptl_crystal_colour colourless
_exptl_crystal_density_diffrn 1.063
_exptl_crystal_description block
_exptl_crystal_F_000 2008
_exptl_crystal_size_max 0.1
_exptl_crystal_size_mid 0.08
_exptl_crystal_size_min 0.05
_refine_diff_density_max 4.675
_refine_diff_density_min -1.094
_refine_diff_density_rms 0.285
_refine_ls_extinction_method none
_refine_ls_goodness_of_fit_ref 2.211
_refine_ls_hydrogen_treatment constr
_refine_ls_matrix_type full
_refine_ls_number_parameters 685
_refine_ls_number_reflns 11435
_refine_ls_number_restraints 0
_refine_ls_restrained_S_all 2.211
_refine_ls_R_factor_all 0.2900
_refine_ls_R_factor_gt 0.2351
_refine_ls_shift/su_max 0.082
_refine_ls_shift/su_mean 0.016
_refine_ls_structure_factor_coef Fsqd
_refine_ls_weighting_details 'w=1/[\s^2^(Fo^2^)+(0.2000P)^2^] where P=(Fo^2^+2Fc^2^)/3'
_refine_ls_weighting_scheme calc
_refine_ls_wR_factor_gt 0.5474
_refine_ls_wR_factor_ref 0.5766
_reflns_Friedel_coverage 0.000
_reflns_number_gt 7077
_reflns_number_total 11435
_reflns_threshold_expression 'I > 2\s(I)'
_cod_data_source_file c9cc06771j2.cif
_cod_data_source_block 1905164936_0m_sq_pl
_cod_database_code 7125420
_shelx_shelxl_version_number 2016/6
_shelx_space_group_comment
;
The symmetry employed for this shelxl refinement is uniquely defined
by the following loop, which should always be used as a source of
symmetry information in preference to the above space-group names.
They are only intended as comments.
;
_olex2_refinement_description
;
1. Fixed Uiso
 At 1.2 times of:
  All B(H) groups, All C(H) groups
 At 1.5 times of:
  All O(H) groups
2.a Riding coordinates:
 O1(H1), O2(H2), B1(H1A), B2(H2B), B3(H3A), B4(H4), B5(H5A), B6(H6A), B7(H7),
 B8(H8A), B9(H9A), B10(H10), O5(H5B), O6(H6B), B21(H21A), B22(H22), B23(H23A),
 B24(H24A), B25(H25A), B26(H26A), B27(H27), B28(H28), B29(H29), B30(H30)
2.b Aromatic/amide H refined with riding coordinates:
 C2(H2A), C3(H3), C5(H5), C6(H6), C8(H8), C9(H9), C11(H11), C12(H12), C16(H16),
  C17(H17), C20(H20), C21(H21), C23(H23), C24(H24), C25(H25), C26(H26),
 C54(H54), C55(H55), C57(H57), C58(H58), C60(H60), C61(H61), C63(H63), C64(H64),
  C68(H68), C69(H69), C72(H72), C73(H73), C75(H75), C76(H76), C77(H77), C78(H78)
;
_olex2_submission_special_instructions 'No special instructions were received'

loop_
_space_group_symop_operation_xyz
'x, y, z'
'-x, y+1/2, -z+1/2'
'-x, -y, -z'
'x, -y-1/2, z-1/2'

loop_
_atom_site_label
_atom_site_type_symbol
_atom_site_fract_x
_atom_site_fract_y
_atom_site_fract_z
_atom_site_U_iso_or_equiv
_atom_site_adp_type
_atom_site_occupancy
_atom_site_site_symmetry_order
_atom_site_calc_flag
_atom_site_refinement_flags_posn
O1 O -1.1690(3) 0.3186(5) -0.50134(19) 0.0358(13) Uani 1 1 d .
H1 H -1.152904 0.249925 -0.503845 0.054 Uiso 1 1 d R
O2 O -1.1654(3) 0.3174(5) -0.08056(19) 0.0358(13) Uani 1 1 d .
H2 H -1.150178 0.248104 -0.070142 0.054 Uiso 1 1 d R
C1 C -1.2307(5) 0.3022(9) -0.4909(3) 0.044(2) Uani 1 1 d .
C2 C -1.2730(5) 0.2025(9) -0.5084(4) 0.046(2) Uani 1 1 d .
H2A H -1.260963 0.143529 -0.528198 0.056 Uiso 1 1 calc R
C3 C -1.3330(4) 0.1889(8) -0.4969(3) 0.044(2) Uani 1 1 d .
H3 H -1.362693 0.121126 -0.509583 0.053 Uiso 1 1 calc R
C4 C -1.3504(4) 0.2718(9) -0.4675(3) 0.042(2) Uani 1 1 d .
C5 C -1.3069(5) 0.3710(11) -0.4492(4) 0.063(3) Uani 1 1 d .
H5 H -1.319138 0.429496 -0.429342 0.075 Uiso 1 1 calc R
C6 C -1.2466(5) 0.3853(12) -0.4595(4) 0.067(3) Uani 1 1 d .
H6 H -1.215865 0.451014 -0.445392 0.080 Uiso 1 1 calc R
C7 C -1.4180(4) 0.2590(8) -0.4585(3) 0.038(2) Uani 1 1 d .
C8 C -1.4571(4) 0.3659(9) -0.4587(3) 0.042(2) Uani 1 1 d .
H8 H -1.439477 0.441977 -0.464379 0.051 Uiso 1 1 calc R
C9 C -1.5194(4) 0.3611(9) -0.4509(3) 0.039(2) Uani 1 1 d .
H9 H -1.544683 0.433778 -0.451675 0.047 Uiso 1 1 calc R
C10 C -1.5464(4) 0.2516(8) -0.4418(3) 0.033(2) Uani 1 1 d .
C11 C -1.5092(4) 0.1459(9) -0.4429(3) 0.042(2) Uani 1 1 d .
H11 H -1.527314 0.069639 -0.437980 0.051 Uiso 1 1 calc R
C12 C -1.4463(4) 0.1516(9) -0.4512(3) 0.044(2) Uani 1 1 d .
H12 H -1.422016 0.078509 -0.451789 0.052 Uiso 1 1 calc R
C13 C -1.6156(4) 0.2470(8) -0.4340(3) 0.035(2) Uani 1 1 d .
C14 C -1.6157(3) 0.2495(7) -0.3734(3) 0.032(2) Uani 1 1 d .
C15 C -1.5461(4) 0.2524(7) -0.3309(3) 0.0304(19) Uani 1 1 d .
C16 C -1.5172(4) 0.3633(8) -0.3085(3) 0.037(2) Uani 1 1 d .
H16 H -1.541376 0.436620 -0.321059 0.045 Uiso 1 1 calc R
C17 C -1.4549(4) 0.3670(8) -0.2691(3) 0.039(2) Uani 1 1 d .
H17 H -1.437128 0.442811 -0.254331 0.046 Uiso 1 1 calc R
C18 C -1.4164(4) 0.2601(8) -0.2497(3) 0.034(2) Uani 1 1 d .
C19 C -1.3489(4) 0.2697(9) -0.2071(3) 0.044(2) Uani 1 1 d .
C20 C -1.3032(5) 0.3733(11) -0.2018(3) 0.064(3) Uani 1 1 d .
H20 H -1.315982 0.433554 -0.227114 0.076 Uiso 1 1 calc R
C21 C -1.2420(5) 0.3877(11) -0.1614(3) 0.060(3) Uani 1 1 d .
H21 H -1.211976 0.454707 -0.159751 0.072 Uiso 1 1 calc R
C22 C -1.2246(4) 0.3019(9) -0.1226(3) 0.037(2) Uani 1 1 d .
C23 C -1.2679(5) 0.2026(8) -0.1266(3) 0.045(2) Uani 1 1 d .
H23 H -1.255797 0.144002 -0.100626 0.054 Uiso 1 1 calc R
C24 C -1.3289(4) 0.1876(8) -0.1682(3) 0.039(2) Uani 1 1 d .
H24 H -1.357696 0.118866 -0.169786 0.047 Uiso 1 1 calc R
C25 C -1.4451(5) 0.1532(10) -0.2711(3) 0.049(2) Uani 1 1 d .
H25 H -1.420924 0.079904 -0.258509 0.059 Uiso 1 1 calc R
C26 C -1.5087(4) 0.1481(9) -0.3109(3) 0.043(2) Uani 1 1 d .
H26 H -1.526922 0.071717 -0.324713 0.051 Uiso 1 1 calc R
B1 B -1.6396(4) 0.3767(10) -0.4096(3) 0.033(2) Uani 1 1 d .
H1A H -1.608145 0.462430 -0.402837 0.040 Uiso 1 1 d R
B2 B -1.6853(4) 0.3298(10) -0.3709(3) 0.038(2) Uani 1 1 d .
H2B H -1.685033 0.382173 -0.337322 0.046 Uiso 1 1 d R
B3 B -1.6830(4) 0.1688(12) -0.3690(4) 0.047(3) Uani 1 1 d .
H3A H -1.680403 0.116316 -0.334932 0.056 Uiso 1 1 d R
B4 B -1.6379(4) 0.1189(10) -0.4086(3) 0.037(2) Uani 1 1 d .
H4 H -1.605274 0.034454 -0.400420 0.044 Uiso 1 1 d R
B5 B -1.6849(4) 0.1666(10) -0.4708(3) 0.039(2) Uani 1 1 d .
H5A H -1.685670 0.112771 -0.504159 0.047 Uiso 1 1 d R
B6 B -1.6862(4) 0.3251(11) -0.4722(3) 0.044(3) Uani 1 1 d .
H6A H -1.685550 0.378548 -0.505293 0.053 Uiso 1 1 d R
B7 B -1.7326(4) 0.3750(11) -0.4328(3) 0.045(3) Uani 1 1 d .
H7 H -1.763224 0.461542 -0.439935 0.054 Uiso 1 1 d R
B8 B -1.7599(4) 0.2439(10) -0.4703(4) 0.045(3) Uani 1 1 d .
H8A H -1.809877 0.242648 -0.503517 0.054 Uiso 1 1 d R
B9 B -1.7311(4) 0.1176(11) -0.4317(4) 0.046(3) Uani 1 1 d .
H9A H -1.761286 0.030584 -0.437578 0.055 Uiso 1 1 d R
B10 B -1.7598(5) 0.2463(10) -0.4084(4) 0.046(3) Uani 1 1 d .
H10 H -1.810332 0.246351 -0.401026 0.055 Uiso 1 1 d R
O5 O -1.0905(3) -0.4633(5) -0.4736(2) 0.0574(19) Uani 1 1 d .
H5B H -1.118537 -0.521983 -0.480486 0.086 Uiso 1 1 d R
O6 O -1.0872(3) -0.4632(6) -0.0699(3) 0.061(2) Uani 1 1 d .
H6B H -1.097368 -0.514884 -0.051939 0.092 Uiso 1 1 d R
C53 C -1.0311(4) -0.4967(8) -0.4344(3) 0.043(2) Uani 1 1 d .
C54 C -0.9681(4) -0.4327(9) -0.4249(3) 0.048(2) Uani 1 1 d .
H54 H -0.966086 -0.367438 -0.446022 0.057 Uiso 1 1 calc R
C55 C -0.9103(4) -0.4638(8) -0.3858(3) 0.044(2) Uani 1 1 d .
H55 H -0.868973 -0.415963 -0.378000 0.053 Uiso 1 1 calc R
C56 C -0.9101(4) -0.5651(7) -0.3565(3) 0.0364(19) Uani 1 1 d .
C57 C -0.9702(5) -0.6279(9) -0.3666(4) 0.058(3) Uani 1 1 d .
H57 H -0.971393 -0.696385 -0.346797 0.070 Uiso 1 1 calc R
C58 C -1.0308(5) -0.5936(9) -0.4058(5) 0.070(4) Uani 1 1 d .
H58 H -1.072618 -0.639416 -0.412382 0.084 Uiso 1 1 calc R
C59 C -0.8446(4) -0.6013(7) -0.3145(3) 0.0331(18) Uani 1 1 d .
C60 C -0.7950(4) -0.5167(7) -0.2876(3) 0.0353(19) Uani 1 1 d .
H60 H -0.802017 -0.433250 -0.295948 0.042 Uiso 1 1 calc R
C61 C -0.7348(4) -0.5539(8) -0.2482(3) 0.043(2) Uani 1 1 d .
H61 H -0.701458 -0.494873 -0.230224 0.052 Uiso 1 1 calc R
C62 C -0.7229(4) -0.6733(7) -0.2349(3) 0.0323(18) Uani 1 1 d .
C63 C -0.7698(4) -0.7556(7) -0.2645(3) 0.0329(19) Uani 1 1 d .
H63 H -0.759335 -0.839234 -0.258357 0.039 Uiso 1 1 calc R
C64 C -0.8320(5) -0.7240(9) -0.3031(3) 0.050(2) Uani 1 1 d .
H64 H -0.864576 -0.784058 -0.320963 0.060 Uiso 1 1 calc R
C65 C -0.6575(4) -0.7201(9) -0.1939(3) 0.036(2) Uani 1 1 d .
C66 C -0.6558(4) -0.7194(9) -0.1332(3) 0.037(2) Uani 1 1 d .
C67 C -0.7209(4) -0.6732(7) -0.1233(3) 0.0328(18) Uani 1 1 d .
C68 C -0.7682(4) -0.7554(7) -0.1186(3) 0.0336(19) Uani 1 1 d .
H68 H -0.759480 -0.838716 -0.122446 0.040 Uiso 1 1 calc R
C69 C -0.8273(5) -0.7258(9) -0.1089(4) 0.050(3) Uani 1 1 d .
H69 H -0.857855 -0.786553 -0.104727 0.060 Uiso 1 1 calc R
C70 C -0.8414(4) -0.6011(7) -0.1053(3) 0.0332(18) Uani 1 1 d .
C71 C -0.9057(4) -0.5640(7) -0.0957(3) 0.0351(18) Uani 1 1 d .
C72 C -0.9066(4) -0.4634(8) -0.0674(3) 0.043(2) Uani 1 1 d .
H72 H -0.865077 -0.416631 -0.053484 0.052 Uiso 1 1 calc R
C73 C -0.9670(4) -0.4290(9) -0.0590(3) 0.045(2) Uani 1 1 d .
H73 H -0.966567 -0.358502 -0.039819 0.054 Uiso 1 1 calc R
C74 C -1.0277(4) -0.4965(8) -0.0782(4) 0.044(2) Uani 1 1 d .
C75 C -1.0265(5) -0.5974(9) -0.1070(5) 0.065(3) Uani 1 1 d .
H75 H -1.067818 -0.644619 -0.121303 0.078 Uiso 1 1 calc R
C76 C -0.9671(5) -0.6287(8) -0.1146(4) 0.056(3) Uani 1 1 d .
H76 H -0.967665 -0.698809 -0.133960 0.067 Uiso 1 1 calc R
C77 C -0.7934(4) -0.5176(8) -0.1088(3) 0.041(2) Uani 1 1 d .
H77 H -0.801288 -0.433979 -0.105021 0.049 Uiso 1 1 calc R
C78 C -0.7323(4) -0.5542(8) -0.1179(3) 0.043(2) Uani 1 1 d .
H78 H -0.699487 -0.495423 -0.120249 0.051 Uiso 1 1 calc R
B21 B -0.6050(5) -0.6120(10) -0.1507(3) 0.040(2) Uani 1 1 d .
H21A H -0.613098 -0.511538 -0.151494 0.047 Uiso 1 1 d R
B22 B -0.5788(5) -0.6891(10) -0.1953(3) 0.041(2) Uani 1 1 d .
H22 H -0.569860 -0.637508 -0.226250 0.049 Uiso 1 1 d R
B23 B -0.6096(6) -0.8340(10) -0.2023(4) 0.043(2) Uani 1 1 d .
H23A H -0.621753 -0.881749 -0.238933 0.051 Uiso 1 1 d R
B24 B -0.6624(5) -0.8505(9) -0.1646(3) 0.035(2) Uani 1 1 d .
H24A H -0.711645 -0.906003 -0.176839 0.042 Uiso 1 1 d R
B25 B -0.6076(5) -0.8332(10) -0.1007(3) 0.041(2) Uani 1 1 d .
H25A H -0.618958 -0.882283 -0.070201 0.049 Uiso 1 1 d R
B26 B -0.5738(5) -0.6885(10) -0.0927(4) 0.042(2) Uani 1 1 d .
H26A H -0.562540 -0.639857 -0.056286 0.050 Uiso 1 1 d R
B27 B -0.5206(5) -0.6689(12) -0.1313(4) 0.052(3) Uani 1 1 d .
H27 H -0.472583 -0.610263 -0.120304 0.062 Uiso 1 1 d R
B28 B -0.5242(5) -0.8146(11) -0.1635(3) 0.044(3) Uani 1 1 d .
H28 H -0.478996 -0.849121 -0.173414 0.053 Uiso 1 1 d R
B29 B -0.5797(5) -0.9130(10) -0.1452(3) 0.042(2) Uani 1 1 d .
H29 H -0.573291 -1.013792 -0.143766 0.050 Uiso 1 1 d R
B30 B -0.5211(5) -0.8112(11) -0.0995(4) 0.043(2) Uani 1 1 d .
H30 H -0.474052 -0.845212 -0.068176 0.052 Uiso 1 1 d R

loop_
_atom_site_aniso_label
_atom_site_aniso_U_11
_atom_site_aniso_U_22
_atom_site_aniso_U_33
_atom_site_aniso_U_23
_atom_site_aniso_U_13
_atom_site_aniso_U_12
O1 0.038(3) 0.041(3) 0.036(3) 0.000(3) 0.022(3) 0.003(2)
O2 0.027(3) 0.041(3) 0.037(3) 0.002(3) 0.009(2) -0.001(2)
C1 0.048(5) 0.061(6) 0.031(4) 0.003(4) 0.026(4) 0.010(5)
C2 0.048(5) 0.052(6) 0.054(6) 0.011(5) 0.036(5) 0.013(4)
C3 0.042(5) 0.040(5) 0.055(6) 0.011(4) 0.022(4) 0.005(4)
C4 0.014(4) 0.099(7) 0.013(4) -0.001(4) 0.007(3) -0.001(4)
C5 0.034(5) 0.116(10) 0.046(6) -0.027(6) 0.023(4) 0.004(5)
C6 0.034(5) 0.121(10) 0.046(6) -0.040(6) 0.015(4) -0.006(5)
C7 0.013(4) 0.083(7) 0.014(4) 0.000(4) 0.002(3) 0.007(4)
C8 0.033(4) 0.072(6) 0.027(4) -0.019(4) 0.018(4) -0.017(4)
C9 0.038(4) 0.057(6) 0.029(4) -0.013(4) 0.020(4) -0.001(4)
C10 0.015(3) 0.070(6) 0.012(3) -0.002(3) 0.003(3) 0.010(3)
C11 0.031(4) 0.063(6) 0.043(5) 0.025(4) 0.026(4) 0.018(4)
C12 0.029(4) 0.071(7) 0.039(5) 0.023(4) 0.022(4) 0.020(4)
C13 0.013(4) 0.076(7) 0.013(4) -0.006(3) 0.001(3) 0.006(3)
C14 0.008(3) 0.070(6) 0.019(4) -0.009(3) 0.008(3) -0.001(3)
C15 0.016(3) 0.066(6) 0.012(3) 0.000(3) 0.009(3) 0.002(3)
C16 0.023(4) 0.061(6) 0.026(4) 0.008(4) 0.007(3) -0.012(4)
C17 0.028(4) 0.063(6) 0.020(4) 0.003(4) 0.002(3) -0.022(4)
C18 0.010(3) 0.075(6) 0.019(4) 0.006(4) 0.008(3) 0.006(3)
C19 0.013(4) 0.103(8) 0.016(4) 0.010(4) 0.004(3) 0.008(4)
C20 0.042(5) 0.108(9) 0.036(5) 0.024(5) 0.008(4) -0.015(5)
C21 0.043(5) 0.096(8) 0.044(5) 0.013(5) 0.020(5) -0.017(5)
C22 0.021(4) 0.066(6) 0.026(4) -0.003(4) 0.010(3) 0.004(4)
C23 0.061(6) 0.037(5) 0.028(4) -0.003(4) 0.004(4) 0.005(4)
C24 0.034(4) 0.036(5) 0.042(5) -0.002(4) 0.007(4) 0.002(4)
C25 0.042(5) 0.072(7) 0.026(4) -0.008(4) 0.003(4) 0.025(5)
C26 0.038(5) 0.062(6) 0.025(4) -0.008(4) 0.007(4) 0.007(4)
B1 0.012(4) 0.062(6) 0.023(4) -0.010(4) 0.002(3) 0.011(4)
B2 0.018(4) 0.072(7) 0.030(5) -0.013(5) 0.015(4) 0.006(4)
B3 0.014(4) 0.100(9) 0.028(5) -0.021(5) 0.010(4) -0.010(5)
B4 0.012(4) 0.068(7) 0.028(5) -0.017(4) 0.006(3) -0.004(4)
B5 0.013(4) 0.079(8) 0.020(4) -0.014(5) 0.000(3) 0.006(4)
B6 0.014(4) 0.090(8) 0.024(5) -0.012(5) 0.001(4) 0.017(4)
B7 0.014(4) 0.092(9) 0.023(5) -0.010(5) 0.001(3) 0.016(5)
B8 0.007(4) 0.094(9) 0.028(5) -0.013(5) -0.001(4) 0.005(4)
B9 0.017(4) 0.087(8) 0.035(5) -0.024(5) 0.011(4) -0.009(5)
B10 0.010(4) 0.092(9) 0.032(5) -0.024(5) 0.003(4) 0.002(4)
O5 0.036(3) 0.035(3) 0.077(5) 0.015(3) -0.009(3) -0.003(3)
O6 0.046(4) 0.040(4) 0.115(6) -0.008(4) 0.051(4) 0.001(3)
C53 0.028(4) 0.044(5) 0.049(5) 0.014(4) 0.003(4) -0.005(4)
C54 0.032(4) 0.053(6) 0.046(5) 0.010(4) -0.001(4) -0.004(4)
C55 0.031(4) 0.047(5) 0.045(5) 0.010(4) 0.003(4) -0.001(4)
C56 0.034(4) 0.029(4) 0.042(5) -0.004(4) 0.007(4) 0.005(3)
C57 0.039(5) 0.047(6) 0.067(7) 0.026(5) -0.008(5) -0.004(4)
C58 0.034(5) 0.049(6) 0.097(9) 0.020(6) -0.015(5) -0.019(4)
C59 0.030(4) 0.028(4) 0.039(4) 0.000(3) 0.009(3) 0.002(3)
C60 0.029(4) 0.029(4) 0.042(5) 0.002(4) 0.006(4) -0.001(3)
C61 0.042(5) 0.040(5) 0.043(5) 0.001(4) 0.009(4) -0.003(4)
C62 0.030(4) 0.040(5) 0.029(4) 0.000(3) 0.013(3) 0.006(3)
C63 0.032(4) 0.027(4) 0.025(4) -0.003(3) -0.008(3) 0.007(3)
C64 0.040(5) 0.058(6) 0.036(5) -0.004(4) -0.006(4) -0.011(4)
C65 0.015(4) 0.075(6) 0.022(4) 0.004(4) 0.010(3) 0.003(4)
C66 0.024(4) 0.073(6) 0.018(4) 0.006(4) 0.010(3) 0.010(4)
C67 0.033(4) 0.037(5) 0.033(4) -0.003(3) 0.017(3) 0.006(3)
C68 0.037(4) 0.028(4) 0.050(5) -0.002(3) 0.032(4) 0.003(3)
C69 0.040(5) 0.061(6) 0.068(7) 0.017(5) 0.042(5) 0.008(4)
C70 0.035(4) 0.027(4) 0.044(5) 0.000(3) 0.023(4) 0.005(3)
C71 0.033(4) 0.034(5) 0.044(5) 0.000(4) 0.021(4) 0.005(3)
C72 0.034(4) 0.044(5) 0.056(5) -0.009(4) 0.022(4) -0.002(4)
C73 0.033(4) 0.056(6) 0.057(6) -0.018(5) 0.029(4) -0.002(4)
C74 0.032(4) 0.042(5) 0.066(6) -0.007(4) 0.028(4) 0.003(4)
C75 0.043(5) 0.038(5) 0.121(10) -0.027(6) 0.039(6) -0.008(4)
C76 0.051(5) 0.039(5) 0.092(8) -0.019(5) 0.042(6) -0.001(4)
C77 0.034(4) 0.039(5) 0.059(5) -0.014(4) 0.028(4) -0.002(4)
C78 0.046(5) 0.041(5) 0.054(5) -0.010(4) 0.034(4) -0.008(4)
B21 0.041(5) 0.056(6) 0.025(5) 0.009(4) 0.016(4) 0.014(5)
B22 0.052(6) 0.059(7) 0.020(4) -0.001(4) 0.024(4) -0.002(5)
B23 0.057(6) 0.049(6) 0.026(5) 0.004(4) 0.018(5) 0.017(5)
B24 0.033(5) 0.045(6) 0.031(5) 0.010(4) 0.015(4) 0.017(4)
B25 0.057(6) 0.051(6) 0.016(4) 0.010(4) 0.016(4) 0.022(5)
B26 0.047(6) 0.051(6) 0.034(5) -0.005(5) 0.022(5) 0.001(5)
B27 0.032(5) 0.075(8) 0.046(6) 0.014(6) 0.011(5) 0.009(5)
B28 0.032(5) 0.073(8) 0.027(5) 0.005(5) 0.010(4) 0.011(5)
B29 0.043(5) 0.056(7) 0.030(5) 0.003(5) 0.018(4) 0.001(5)
B30 0.026(5) 0.066(7) 0.038(5) 0.006(5) 0.013(4) 0.013(4)

loop_
_atom_type_symbol
_atom_type_description
_atom_type_scat_dispersion_real
_atom_type_scat_dispersion_imag
_atom_type_scat_source
C C 0.0148 0.0070 'International Tables Vol C Tables 4.2.6.8 and 6.1.1.4'
H H 0.0000 0.0000 'International Tables Vol C Tables 4.2.6.8 and 6.1.1.4'
B B 0.0073 0.0030 'International Tables Vol C Tables 4.2.6.8 and 6.1.1.4'
O O 0.0412 0.0250 'International Tables Vol C Tables 4.2.6.8 and 6.1.1.4'

loop_
_geom_angle_atom_site_label_1
_geom_angle_atom_site_label_2
_geom_angle_atom_site_label_3
_geom_angle
C1 O1 H1 107.9
C22 O2 H2 107.2
O1 C1 C6 118.7(9)
C2 C1 O1 121.2(8)
C2 C1 C6 120.0(8)
C1 C2 H2A 120.3
C1 C2 C3 119.4(9)
C3 C2 H2A 120.3
C2 C3 H3 119.4
C4 C3 C2 121.1(9)
C4 C3 H3 119.5
C3 C4 C5 119.2(7)
C3 C4 C7 119.7(8)
C5 C4 C7 120.9(8)
C4 C5 H5 119.6
C6 C5 C4 120.7(9)
C6 C5 H5 119.6
C1 C6 H6 120.3
C5 C6 C1 119.4(10)
C5 C6 H6 120.3
C8 C7 C4 117.9(8)
C12 C7 C4 125.0(8)
C12 C7 C8 117.1(7)
C7 C8 H8 119.4
C9 C8 C7 121.2(9)
C9 C8 H8 119.4
C8 C9 H9 119.4
C8 C9 C10 121.1(8)
C10 C9 H9 119.4
C9 C10 C11 117.9(7)
C9 C10 C13 120.7(7)
C11 C10 C13 121.3(8)
C10 C11 H11 119.7
C12 C11 C10 120.5(9)
C12 C11 H11 119.7
C7 C12 C11 122.1(8)
C7 C12 H12 119.0
C11 C12 H12 118.9
C10 C13 C14 118.7(5)
C10 C13 B1 116.3(7)
C10 C13 B4 119.4(7)
C10 C13 B5 123.1(6)
C10 C13 B6 120.7(7)
B1 C13 C14 59.1(5)
B4 C13 C14 59.9(5)
B4 C13 B1 110.8(6)
B5 C13 C14 109.7(6)
B5 C13 B1 113.2(6)
B5 C13 B4 62.9(5)
B5 C13 B6 62.3(6)
B6 C13 C14 109.6(6)
B6 C13 B1 63.0(5)
B6 C13 B4 113.5(6)
C15 C14 C13 118.4(5)
C15 C14 B1 117.1(6)
C15 C14 B2 121.0(6)
C15 C14 B3 120.7(7)
C15 C14 B4 117.9(6)
B1 C14 C13 60.6(5)
B1 C14 B4 112.0(6)
B2 C14 C13 110.3(6)
B2 C14 B1 62.2(5)
B2 C14 B4 114.3(6)
B3 C14 C13 110.9(6)
B3 C14 B1 114.6(6)
B3 C14 B2 63.7(6)
B3 C14 B4 63.1(5)
B4 C14 C13 59.8(5)
C16 C15 C14 120.5(7)
C26 C15 C14 122.5(7)
C26 C15 C16 117.0(7)
C15 C16 H16 119.4
C17 C16 C15 121.1(8)
C17 C16 H16 119.4
C16 C17 H17 119.3
C16 C17 C18 121.4(8)
C18 C17 H17 119.3
C17 C18 C19 119.0(8)
C25 C18 C17 117.1(7)
C25 C18 C19 123.8(8)
C20 C19 C18 121.1(8)
C24 C19 C18 122.6(8)
C24 C19 C20 116.0(7)
C19 C20 H20 118.7
C21 C20 C19 122.5(9)
C21 C20 H20 118.8
C20 C21 H21 120.5
C20 C21 C22 119.0(9)
C22 C21 H21 120.5
O2 C22 C21 120.2(8)
C23 C22 O2 120.3(8)
C23 C22 C21 119.5(8)
C22 C23 H23 119.6
C22 C23 C24 120.9(8)
C24 C23 H23 119.6
C19 C24 C23 122.1(8)
C19 C24 H24 119.0
C23 C24 H24 119.0
C18 C25 H25 119.0
C18 C25 C26 122.0(9)
C26 C25 H25 119.0
C15 C26 C25 121.4(9)
C15 C26 H26 119.3
C25 C26 H26 119.3
C13 B1 H1A 122.9
C13 B1 B2 107.2(7)
C13 B1 B6 57.5(5)
C13 B1 B7 104.8(7)
C14 B1 C13 60.3(5)
C14 B1 H1A 124.5
C14 B1 B2 58.5(5)
C14 B1 B6 106.2(7)
C14 B1 B7 104.8(7)
B2 B1 H1A 122.4
B2 B1 B6 108.9(7)
B2 B1 B7 59.9(5)
B6 B1 H1A 120.6
B7 B1 H1A 122.9
B7 B1 B6 60.4(5)
C14 B2 B1 59.4(5)
C14 B2 H2B 123.8
C14 B2 B3 57.7(5)
C14 B2 B7 105.8(6)
C14 B2 B10 104.5(7)
B1 B2 H2B 123.0
B1 B2 B3 107.4(6)
B1 B2 B7 60.4(5)
B1 B2 B10 107.5(6)
B3 B2 H2B 119.9
B7 B2 H2B 123.4
B7 B2 B3 108.2(7)
B7 B2 B10 59.5(6)
B10 B2 H2B 122.1
B10 B2 B3 60.4(6)
C14 B3 B2 58.7(5)
C14 B3 H3A 123.5
C14 B3 B4 59.8(5)
C14 B3 B9 105.2(7)
C14 B3 B10 104.7(8)
B2 B3 H3A 122.5
B2 B3 B9 106.5(8)
B2 B3 B10 59.7(6)
B4 B3 B2 107.7(7)
B4 B3 H3A 121.1
B4 B3 B9 59.4(5)
B4 B3 B10 106.2(7)
B9 B3 H3A 123.1
B10 B3 H3A 124.0
B10 B3 B9 58.5(5)
C13 B4 B3 106.6(7)
C13 B4 H4 123.1
C13 B4 B5 57.5(5)
C13 B4 B9 104.8(7)
C14 B4 C13 60.4(5)
C14 B4 B3 57.2(5)
C14 B4 H4 124.1
C14 B4 B5 105.9(7)
C14 B4 B9 104.5(6)
B3 B4 H4 121.8
B3 B4 B5 109.2(7)
B3 B4 B9 61.0(5)
B5 B4 H4 121.7
B9 B4 H4 123.2
B9 B4 B5 60.1(5)
C13 B5 B4 59.6(5)
C13 B5 H5A 124.7
C13 B5 B6 59.3(5)
C13 B5 B8 106.1(7)
C13 B5 B9 106.1(6)
B4 B5 H5A 122.4
B4 B5 B9 59.9(5)
B6 B5 B4 108.4(6)
B6 B5 H5A 121.1
B6 B5 B8 60.5(6)
B6 B5 B9 108.1(7)
B8 B5 B4 107.3(6)
B8 B5 H5A 121.1
B8 B5 B9 59.2(6)
B9 B5 H5A 121.5
C13 B6 B1 59.5(5)
C13 B6 B5 58.4(5)
C13 B6 H6A 123.5
C13 B6 B7 105.4(6)
C13 B6 B8 104.9(8)
B1 B6 H6A 121.0
B1 B6 B7 59.1(5)
B5 B6 B1 107.3(7)
B5 B6 H6A 122.8
B5 B6 B7 107.5(8)
B5 B6 B8 59.8(6)
B7 B6 H6A 122.3
B8 B6 B1 106.6(7)
B8 B6 H6A 123.9
B8 B6 B7 59.6(6)
B1 B7 B6 60.5(5)
B1 B7 H7 120.7
B1 B7 B8 107.5(7)
B2 B7 B1 59.7(5)
B2 B7 B6 108.8(6)
B2 B7 H7 119.7
B2 B7 B8 108.7(8)
B6 B7 H7 122.0
B8 B7 B6 59.4(6)
B8 B7 H7 123.5
B10 B7 B1 107.8(7)
B10 B7 B2 60.6(6)
B10 B7 B6 108.1(8)
B10 B7 H7 122.0
B10 B7 B8 60.2(6)
B5 B8 B6 59.7(6)
B5 B8 B7 108.4(6)
B5 B8 H8A 121.2
B5 B8 B10 108.8(7)
B6 B8 B7 61.0(5)
B6 B8 H8A 120.5
B6 B8 B10 108.8(7)
B7 B8 H8A 121.4
B7 B8 B10 59.5(6)
B9 B8 B5 61.2(6)
B9 B8 B6 109.0(6)
B9 B8 B7 107.9(7)
B9 B8 H8A 121.8
B9 B8 B10 59.9(6)
B10 B8 H8A 121.9
B3 B9 H9A 119.5
B4 B9 B3 59.6(5)
B4 B9 B5 60.0(5)
B4 B9 H9A 121.3
B5 B9 B3 108.0(6)
B5 B9 H9A 123.4
B8 B9 B3 108.7(8)
B8 B9 B4 107.8(8)
B8 B9 B5 59.6(6)
B8 B9 H9A 123.2
B8 B9 B10 60.7(6)
B10 B9 B3 60.3(6)
B10 B9 B4 107.8(7)
B10 B9 B5 108.2(9)
B10 B9 H9A 120.9
B2 B10 B3 59.9(6)
B2 B10 B8 108.2(7)
B2 B10 H10 122.0
B3 B10 H10 122.4
B7 B10 B2 59.9(6)
B7 B10 B3 108.0(7)
B7 B10 B8 60.3(6)
B7 B10 B9 108.1(7)
B7 B10 H10 120.9
B8 B10 B3 108.4(6)
B8 B10 H10 120.8
B9 B10 B2 108.8(6)
B9 B10 B3 61.2(5)
B9 B10 B8 59.4(6)
B9 B10 H10 121.5
C53 O5 H5B 108.1
C74 O6 H6B 110.4
O5 C53 C54 120.0(7)
C58 C53 O5 121.6(7)
C58 C53 C54 118.3(8)
C53 C54 H54 120.0
C55 C54 C53 120.0(8)
C55 C54 H54 120.0
C54 C55 H55 119.4
C54 C55 C56 121.2(8)
C56 C55 H55 119.4
C55 C56 C59 120.5(7)
C57 C56 C55 118.3(7)
C57 C56 C59 121.2(8)
C56 C57 H57 119.6
C56 C57 C58 120.7(9)
C58 C57 H57 119.6
C53 C58 C57 121.2(8)
C53 C58 H58 119.4
C57 C58 H58 119.4
C60 C59 C56 122.0(7)
C60 C59 C64 119.0(7)
C64 C59 C56 119.0(7)
C59 C60 H60 119.8
C59 C60 C61 120.3(8)
C61 C60 H60 119.8
C60 C61 H61 119.2
C62 C61 C60 121.6(8)
C62 C61 H61 119.2
C61 C62 C63 116.8(7)
C61 C62 C65 124.2(7)
C63 C62 C65 118.6(7)
C62 C63 H63 118.0
C62 C63 C64 124.0(7)
C64 C63 H63 118.0
C59 C64 H64 121.1
C63 C64 C59 117.9(8)
C63 C64 H64 121.1
C62 C65 C66 118.6(6)
C62 C65 B21 117.1(7)
C62 C65 B22 120.1(7)
C62 C65 B23 122.9(7)
C62 C65 B24 119.0(6)
C66 C65 B21 60.3(5)
B22 C65 C66 110.4(6)
B22 C65 B21 61.8(5)
B22 C65 B24 114.6(7)
B23 C65 C66 110.1(6)
B23 C65 B21 111.7(6)
B23 C65 B22 61.9(6)
B23 C65 B24 64.2(6)
B24 C65 C66 59.2(5)
B24 C65 B21 110.8(6)
C65 C66 B21 61.4(5)
C67 C66 C65 118.3(6)
C67 C66 B21 117.4(7)
C67 C66 B24 118.2(7)
C67 C66 B25 121.7(7)
C67 C66 B26 120.7(7)
B24 C66 C65 59.3(5)
B24 C66 B21 111.8(6)
B24 C66 B26 114.3(6)
B25 C66 C65 111.0(6)
B25 C66 B21 112.3(7)
B25 C66 B24 64.4(6)
B25 C66 B26 61.8(6)
B26 C66 C65 110.7(6)
B26 C66 B21 61.5(5)
C68 C67 C66 118.7(7)
C78 C67 C66 122.5(8)
C78 C67 C68 118.7(7)
C67 C68 H68 117.9
C67 C68 C69 124.2(8)
C69 C68 H68 117.9
C68 C69 H69 121.2
C68 C69 C70 117.6(8)
C70 C69 H69 121.2
C69 C70 C71 119.7(7)
C77 C70 C69 118.6(7)
C77 C70 C71 121.6(7)
C72 C71 C70 121.7(7)
C72 C71 C76 116.9(7)
C76 C71 C70 121.4(7)
C71 C72 H72 119.3
C71 C72 C73 121.3(8)
C73 C72 H72 119.3
C72 C73 H73 119.8
C74 C73 C72 120.4(8)
C74 C73 H73 119.8
O6 C74 C75 121.4(8)
C73 C74 O6 120.6(8)
C73 C74 C75 118.0(7)
C74 C75 H75 119.8
C76 C75 C74 120.3(9)
C76 C75 H75 119.8
C71 C76 H76 118.4
C75 C76 C71 123.1(9)
C75 C76 H76 118.4
C70 C77 H77 119.5
C70 C77 C78 121.0(8)
C78 C77 H77 119.5
C67 C78 C77 119.7(8)
C67 C78 H78 120.2
C77 C78 H78 120.2
C65 B21 H21A 127.0
C66 B21 C65 58.4(5)
C66 B21 H21A 125.2
C66 B21 B26 57.4(5)
B22 B21 C65 55.6(5)
B22 B21 C66 103.8(7)
B22 B21 H21A 122.9
B22 B21 B26 110.4(7)
B26 B21 C65 105.0(7)
B26 B21 H21A 119.6
B27 B21 C65 105.4(7)
B27 B21 C66 106.3(7)
B27 B21 H21A 119.4
B27 B21 B22 62.4(6)
B27 B21 B26 62.5(6)
C65 B22 B21 62.6(6)
C65 B22 H22 123.7
C65 B22 B23 59.2(6)
C65 B22 B27 107.1(6)
C65 B22 B28 104.9(7)
B21 B22 H22 120.0
B21 B22 B27 57.7(5)
B21 B22 B28 107.1(6)
B23 B22 B21 110.2(7)
B23 B22 H22 122.7
B23 B22 B27 108.4(7)
B23 B22 B28 58.3(6)
B27 B22 H22 120.4
B27 B22 B28 61.2(6)
B28 B22 H22 123.0
C65 B23 B22 58.8(5)
C65 B23 H23A 123.0
C65 B23 B24 58.6(5)
C65 B23 B28 108.9(8)
C65 B23 B29 105.7(7)
B22 B23 H23A 120.0
B22 B23 B24 107.5(7)
B22 B23 B28 63.9(7)
B22 B23 B29 111.4(7)
B24 B23 H23A 122.6
B28 B23 H23A 120.1
B28 B23 B24 108.2(7)
B28 B23 B29 61.4(6)
B29 B23 H23A 121.7
B29 B23 B24 58.2(5)
C65 B24 C66 61.5(5)
C65 B24 B23 57.2(5)
C65 B24 H24A 121.0
C65 B24 B25 107.0(7)
C65 B24 B29 106.2(7)
C66 B24 B23 106.5(7)
C66 B24 H24A 122.1
C66 B24 B25 57.1(5)
C66 B24 B29 106.8(7)
B23 B24 H24A 122.1
B23 B24 B25 108.5(7)
B25 B24 H24A 123.1
B29 B24 B23 60.3(5)
B29 B24 H24A 123.1
B29 B24 B25 61.8(5)
C66 B25 B24 58.4(5)
C66 B25 H25A 124.0
C66 B25 B26 60.1(6)
C66 B25 B29 104.3(6)
C66 B25 B30 107.1(7)
B24 B25 H25A 121.4
B26 B25 B24 108.2(7)
B26 B25 H25A 121.9
B26 B25 B29 109.8(7)
B26 B25 B30 61.4(6)
B29 B25 B24 57.4(5)
B29 B25 H25A 121.2
B30 B25 B24 107.1(6)
B30 B25 H25A 122.0
B30 B25 B29 61.2(6)
C66 B26 B21 61.0(6)
C66 B26 B25 58.1(6)
C66 B26 H26A 124.1
C66 B26 B27 105.3(7)
C66 B26 B30 104.9(7)
B21 B26 H26A 122.1
B21 B26 B27 57.6(5)
B21 B26 B30 106.9(7)
B25 B26 B21 108.9(7)
B25 B26 H26A 120.6
B25 B26 B27 109.0(7)
B25 B26 B30 60.4(6)
B27 B26 H26A 122.6
B30 B26 H26A 122.1
B30 B26 B27 60.8(6)
B21 B27 B22 59.9(5)
B21 B27 B26 59.9(6)
B21 B27 H27 123.3
B21 B27 B28 107.3(8)
B21 B27 B30 107.1(7)
B22 B27 H27 123.3
B22 B27 B28 59.4(6)
B22 B27 B30 106.4(8)
B26 B27 B22 106.5(7)
B26 B27 H27 123.2
B26 B27 B28 105.9(8)
B26 B27 B30 58.8(6)
B28 B27 H27 121.4
B30 B27 H27 121.3
B30 B27 B28 59.3(6)
B22 B28 B27 59.4(6)
B22 B28 H28 123.1
B22 B28 B30 106.8(7)
B23 B28 B22 57.8(6)
B23 B28 B27 106.6(7)
B23 B28 H28 121.9
B23 B28 B29 60.5(6)
B23 B28 B30 108.7(7)
B27 B28 H28 122.2
B29 B28 B22 106.0(7)
B29 B28 B27 107.7(7)
B29 B28 H28 122.1
B29 B28 B30 60.8(6)
B30 B28 B27 59.7(6)
B30 B28 H28 121.7
B23 B29 B25 108.7(7)
B23 B29 B28 58.1(6)
B23 B29 H29 121.7
B23 B29 B30 106.6(8)
B24 B29 B23 61.5(6)
B24 B29 B25 60.8(5)
B24 B29 B28 108.2(7)
B24 B29 H29 119.9
B24 B29 B30 107.6(7)
B25 B29 H29 121.5
B25 B29 B30 58.4(6)
B28 B29 B25 107.5(8)
B28 B29 H29 122.9
B28 B29 B30 60.6(6)
B30 B29 H29 123.4
B25 B30 B26 58.1(6)
B25 B30 B27 106.9(7)
B25 B30 B28 107.4(7)
B25 B30 B29 60.3(5)
B25 B30 H30 122.4
B26 B30 B27 60.5(6)
B26 B30 B28 108.6(7)
B26 B30 B29 106.4(7)
B26 B30 H30 123.1
B27 B30 B29 107.0(7)
B27 B30 H30 122.3
B28 B30 B27 61.0(6)
B28 B30 B29 58.6(6)
B28 B30 H30 121.0
B29 B30 H30 121.8

loop_
_geom_bond_atom_site_label_1
_geom_bond_atom_site_label_2
_geom_bond_distance
O1 H1 0.8397
O1 C1 1.401(10)
O2 H2 0.8398
O2 C22 1.380(9)
C1 C2 1.379(14)
C1 C6 1.401(13)
C2 H2A 0.9500
C2 C3 1.380(11)
C3 H3 0.9500
C3 C4 1.373(12)
C4 C5 1.390(14)
C4 C7 1.492(10)
C5 H5 0.9500
C5 C6 1.367(12)
C6 H6 0.9500
C7 C8 1.423(12)
C7 C12 1.367(13)
C8 H8 0.9500
C8 C9 1.363(10)
C9 H9 0.9500
C9 C10 1.392(12)
C10 C11 1.397(11)
C10 C13 1.502(10)
C11 H11 0.9500
C11 C12 1.383(10)
C12 H12 0.9500
C13 C14 1.733(10)
C13 B1 1.737(12)
C13 B4 1.723(14)
C13 B5 1.685(12)
C13 B6 1.700(12)
C14 C15 1.506(10)
C14 B1 1.711(13)
C14 B2 1.695(11)
C14 B3 1.677(12)
C14 B4 1.724(12)
C15 C16 1.410(11)
C15 C26 1.388(12)
C16 H16 0.9500
C16 C17 1.368(10)
C17 H17 0.9500
C17 C18 1.417(12)
C18 C19 1.483(10)
C18 C25 1.363(13)
C19 C20 1.448(14)
C19 C24 1.382(12)
C20 H20 0.9500
C20 C21 1.377(13)
C21 H21 0.9500
C21 C22 1.407(13)
C22 C23 1.386(13)
C23 H23 0.9500
C23 C24 1.393(11)
C24 H24 0.9500
C25 H25 0.9500
C25 C26 1.390(11)
C26 H26 0.9500
B1 H1A 1.1203
B1 B2 1.759(13)
B1 B6 1.796(12)
B1 B7 1.771(11)
B2 H2B 1.1196
B2 B3 1.779(18)
B2 B7 1.763(13)
B2 B10 1.775(13)
B3 H3A 1.1194
B3 B4 1.779(12)
B3 B9 1.805(13)
B3 B10 1.789(14)
B4 H4 1.1203
B4 B5 1.779(13)
B4 B9 1.776(11)
B5 H5A 1.1192
B5 B6 1.751(18)
B5 B8 1.753(12)
B5 B9 1.781(14)
B6 H6A 1.1205
B6 B7 1.794(12)
B6 B8 1.765(15)
B7 H7 1.1200
B7 B8 1.770(15)
B7 B10 1.756(17)
B8 H8A 1.1201
B8 B9 1.746(17)
B8 B10 1.770(15)
B9 H9A 1.1204
B9 B10 1.756(14)
B10 H10 1.1203
O5 H5B 0.8401
O5 C53 1.378(9)
O6 H6B 0.8405
O6 C74 1.365(9)
C53 C54 1.405(11)
C53 C58 1.346(13)
C54 H54 0.9500
C54 C55 1.352(11)
C55 H55 0.9500
C55 C56 1.397(12)
C56 C57 1.346(12)
C56 C59 1.499(10)
C57 H57 0.9500
C57 C58 1.394(12)
C58 H58 0.9500
C59 C60 1.391(11)
C59 C64 1.396(12)
C60 H60 0.9500
C60 C61 1.402(11)
C61 H61 0.9500
C61 C62 1.370(12)
C62 C63 1.372(11)
C62 C65 1.520(10)
C63 H63 0.9500
C63 C64 1.399(11)
C64 H64 0.9500
C65 C66 1.725(11)
C65 B21 1.778(14)
C65 B22 1.653(12)
C65 B23 1.661(13)
C65 B24 1.687(13)
C66 C67 1.536(10)
C66 B21 1.759(13)
C66 B24 1.685(13)
C66 B25 1.661(12)
C66 B26 1.696(13)
C67 C68 1.363(11)
C67 C78 1.353(11)
C68 H68 0.9500
C68 C69 1.368(11)
C69 H69 0.9500
C69 C70 1.418(12)
C70 C71 1.486(10)
C70 C77 1.373(11)
C71 C72 1.378(11)
C71 C76 1.373(12)
C72 H72 0.9500
C72 C73 1.386(11)
C73 H73 0.9500
C73 C74 1.380(12)
C74 C75 1.391(13)
C75 H75 0.9500
C75 C76 1.347(12)
C76 H76 0.9500
C77 H77 0.9500
C77 C78 1.417(11)
C78 H78 0.9500
B21 H21A 1.1204
B21 B22 1.767(13)
B21 B26 1.768(14)
B21 B27 1.726(14)
B22 H22 1.1203
B22 B23 1.705(16)
B22 B27 1.810(14)
B22 B28 1.809(15)
B23 H23A 1.1209
B23 B24 1.780(13)
B23 B28 1.714(14)
B23 B29 1.758(13)
B24 H24A 1.1198
B24 B25 1.783(13)
B24 B29 1.720(13)
B25 H25A 1.1188
B25 B26 1.723(16)
B25 B29 1.799(13)
B25 B30 1.765(14)
B26 H26A 1.1208
B26 B27 1.813(14)
B26 B30 1.782(14)
B27 H27 1.1203
B27 B28 1.843(18)
B27 B30 1.818(16)
B28 H28 1.1205
B28 B29 1.774(15)
B28 B30 1.811(14)
B29 H29 1.1196
B29 B30 1.816(15)
B30 H30 1.1199

loop_
_geom_torsion_atom_site_label_1
_geom_torsion_atom_site_label_2
_geom_torsion_atom_site_label_3
_geom_torsion_atom_site_label_4
_geom_torsion
O1 C1 C2 C3 179.4(7)
O1 C1 C6 C5 179.6(9)
O2 C22 C23 C24 178.1(7)
C1 C2 C3 C4 -1.4(14)
C2 C1 C6 C5 -4.5(16)
C2 C3 C4 C5 0.2(13)
C2 C3 C4 C7 176.0(8)
C3 C4 C5 C6 -1.2(15)
C3 C4 C7 C8 -139.6(8)
C3 C4 C7 C12 38.9(12)
C4 C5 C6 C1 3.3(16)
C4 C7 C8 C9 179.9(7)
C4 C7 C12 C11 179.8(8)
C5 C4 C7 C8 36.1(11)
C5 C4 C7 C12 -145.4(10)
C6 C1 C2 C3 3.5(14)
C7 C4 C5 C6 -176.9(9)
C7 C8 C9 C10 0.9(12)
C8 C7 C12 C11 -1.7(12)
C8 C9 C10 C11 -2.5(12)
C8 C9 C10 C13 -179.1(7)
C9 C10 C11 C12 2.1(12)
C9 C10 C13 C14 -95.2(9)
C9 C10 C13 B1 -27.7(10)
C9 C10 C13 B4 -164.8(7)
C9 C10 C13 B5 120.1(9)
C9 C10 C13 B6 45.1(10)
C10 C11 C12 C7 0.0(13)
C10 C13 C14 C15 -1.8(11)
C10 C13 C14 B1 105.1(8)
C10 C13 C14 B2 143.8(7)
C10 C13 C14 B3 -147.6(8)
C10 C13 C14 B4 -109.2(8)
C10 C13 B1 C14 -109.2(7)
C10 C13 B1 B2 -145.4(6)
C10 C13 B1 B6 112.8(8)
C10 C13 B1 B7 152.0(7)
C10 C13 B4 C14 108.1(7)
C10 C13 B4 B3 142.9(6)
C10 C13 B4 B5 -114.6(7)
C10 C13 B4 B9 -153.4(6)
C10 C13 B5 B4 108.9(8)
C10 C13 B5 B6 -110.2(8)
C10 C13 B5 B8 -150.1(8)
C10 C13 B5 B9 148.0(8)
C10 C13 B6 B1 -106.0(8)
C10 C13 B6 B5 113.9(8)
C10 C13 B6 B7 -144.8(8)
C10 C13 B6 B8 153.2(7)
C11 C10 C13 C14 88.4(9)
C11 C10 C13 B1 155.9(7)
C11 C10 C13 B4 18.8(10)
C11 C10 C13 B5 -56.3(11)
C11 C10 C13 B6 -131.3(8)
C12 C7 C8 C9 1.2(12)
C13 C10 C11 C12 178.7(7)
C13 C14 C15 C16 95.9(8)
C13 C14 C15 C26 -86.1(9)
C13 C14 B1 B2 138.5(6)
C13 C14 B1 B6 36.0(5)
C13 C14 B1 B7 98.8(6)
C13 C14 B2 B1 -38.0(6)
C13 C14 B2 B3 103.9(7)
C13 C14 B2 B7 2.1(9)
C13 C14 B2 B10 64.0(8)
C13 C14 B3 B2 -103.1(6)
C13 C14 B3 B4 37.0(6)
C13 C14 B3 B9 -2.7(9)
C13 C14 B3 B10 -63.5(8)
C13 C14 B4 B3 -139.4(7)
C13 C14 B4 B5 -36.4(5)
C13 C14 B4 B9 -99.0(7)
C13 B1 B2 C14 37.1(5)
C13 B1 B2 B3 4.0(7)
C13 B1 B2 B7 -97.5(7)
C13 B1 B2 B10 -59.8(8)
C13 B1 B6 B5 34.9(5)
C13 B1 B6 B7 135.3(8)
C13 B1 B6 B8 97.8(8)
C13 B1 B7 B2 101.6(7)
C13 B1 B7 B6 -37.9(7)
C13 B1 B7 B8 -0.3(9)
C13 B1 B7 B10 63.3(8)
C13 B4 B5 B6 -34.9(5)
C13 B4 B5 B8 -98.8(8)
C13 B4 B5 B9 -135.6(7)
C13 B4 B9 B3 -101.1(8)
C13 B4 B9 B5 37.6(6)
C13 B4 B9 B8 0.6(8)
C13 B4 B9 B10 -63.5(8)
C13 B5 B6 B1 -35.4(5)
C13 B5 B6 B7 -97.6(6)
C13 B5 B6 B8 -134.9(7)
C13 B5 B8 B6 39.3(6)
C13 B5 B8 B7 1.2(9)
C13 B5 B8 B9 -99.5(7)
C13 B5 B8 B10 -61.9(9)
C13 B5 B9 B3 -2.2(10)
C13 B5 B9 B4 -38.9(7)
C13 B5 B9 B8 99.4(8)
C13 B5 B9 B10 61.6(8)
C13 B6 B7 B1 38.9(7)
C13 B6 B7 B2 2.6(11)
C13 B6 B7 B8 -98.5(8)
C13 B6 B7 B10 -61.7(8)
C13 B6 B8 B5 -38.6(6)
C13 B6 B8 B7 99.3(7)
C13 B6 B8 B9 -1.1(8)
C13 B6 B8 B10 62.7(8)
C14 C13 B1 B2 -36.2(5)
C14 C13 B1 B6 -138.0(7)
C14 C13 B1 B7 -98.8(7)
C14 C13 B4 B3 34.8(5)
C14 C13 B4 B5 137.4(6)
C14 C13 B4 B9 98.5(6)
C14 C13 B5 B4 -38.5(6)
C14 C13 B5 B6 102.4(6)
C14 C13 B5 B8 62.5(8)
C14 C13 B5 B9 0.6(9)
C14 C13 B6 B1 37.5(6)
C14 C13 B6 B5 -102.6(7)
C14 C13 B6 B7 -1.2(10)
C14 C13 B6 B8 -63.3(8)
C14 C15 C16 C17 178.4(7)
C14 C15 C26 C25 -179.0(7)
C14 B1 B2 B3 -33.1(5)
C14 B1 B2 B7 -134.5(7)
C14 B1 B2 B10 -96.8(7)
C14 B1 B6 C13 -37.2(5)
C14 B1 B6 B5 -2.3(7)
C14 B1 B6 B7 98.1(7)
C14 B1 B6 B8 60.5(7)
C14 B1 B7 B2 38.9(6)
C14 B1 B7 B6 -100.5(7)
C14 B1 B7 B8 -62.9(8)
C14 B1 B7 B10 0.7(8)
C14 B2 B3 B4 -35.6(5)
C14 B2 B3 B9 -98.0(6)
C14 B2 B3 B10 -134.4(7)
C14 B2 B7 B1 -39.6(6)
C14 B2 B7 B6 -2.9(10)
C14 B2 B7 B8 60.2(8)
C14 B2 B7 B10 97.8(7)
C14 B2 B10 B3 38.6(6)
C14 B2 B10 B7 -100.1(7)
C14 B2 B10 B8 -62.6(9)
C14 B2 B10 B9 0.4(10)
C14 B3 B4 C13 -36.2(5)
C14 B3 B4 B5 -96.9(8)
C14 B3 B4 B9 -134.2(8)
C14 B3 B9 B4 39.9(7)
C14 B3 B9 B5 3.0(10)
C14 B3 B9 B8 -60.1(8)
C14 B3 B9 B10 -98.1(8)
C14 B3 B10 B2 -39.1(6)
C14 B3 B10 B7 -2.1(8)
C14 B3 B10 B8 61.7(9)
C14 B3 B10 B9 99.0(7)
C14 B4 B5 C13 37.7(5)
C14 B4 B5 B6 2.9(7)
C14 B4 B5 B8 -61.1(8)
C14 B4 B5 B9 -97.8(7)
C14 B4 B9 B3 -38.5(7)
C14 B4 B9 B5 100.3(8)
C14 B4 B9 B8 63.2(8)
C14 B4 B9 B10 -0.9(10)
C15 C14 B1 C13 108.9(6)
C15 C14 B1 B2 -112.6(7)
C15 C14 B1 B6 144.9(6)
C15 C14 B1 B7 -152.2(6)
C15 C14 B2 B1 106.5(8)
C15 C14 B2 B3 -111.5(8)
C15 C14 B2 B7 146.6(8)
C15 C14 B2 B10 -151.5(7)
C15 C14 B3 B2 112.0(8)
C15 C14 B3 B4 -107.9(8)
C15 C14 B3 B9 -147.7(7)
C15 C14 B3 B10 151.6(7)
C15 C14 B4 C13 -108.4(7)
C15 C14 B4 B3 112.3(8)
C15 C14 B4 B5 -144.8(6)
C15 C14 B4 B9 152.7(7)
C15 C16 C17 C18 1.2(11)
C16 C15 C26 C25 -0.9(12)
C16 C17 C18 C19 179.5(7)
C16 C17 C18 C25 -1.9(12)
C17 C18 C19 C20 -33.8(12)
C17 C18 C19 C24 140.1(9)
C17 C18 C25 C26 1.2(13)
C18 C19 C20 C21 176.6(9)
C18 C19 C24 C23 -175.1(8)
C18 C25 C26 C15 0.2(13)
C19 C18 C25 C26 179.7(7)
C19 C20 C21 C22 -3.1(16)
C20 C19 C24 C23 -1.0(13)
C20 C21 C22 O2 -176.8(9)
C20 C21 C22 C23 2.3(14)
C21 C22 C23 C24 -0.9(13)
C22 C23 C24 C19 0.3(13)
C24 C19 C20 C21 2.4(15)
C25 C18 C19 C20 147.7(9)
C25 C18 C19 C24 -38.4(12)
C26 C15 C16 C17 0.3(11)
B1 C13 C14 C15 -106.9(8)
B1 C13 C14 B2 38.7(6)
B1 C13 C14 B3 107.3(7)
B1 C13 C14 B4 145.7(6)
B1 C13 B4 C14 -31.2(5)
B1 C13 B4 B3 3.7(8)
B1 C13 B4 B5 106.2(6)
B1 C13 B4 B9 67.3(7)
B1 C13 B5 B4 -102.4(7)
B1 C13 B5 B6 38.5(6)
B1 C13 B5 B8 -1.4(9)
B1 C13 B5 B9 -63.3(9)
B1 C13 B6 B5 -140.1(7)
B1 C13 B6 B7 -38.8(7)
B1 C13 B6 B8 -100.8(7)
B1 C14 C15 C16 26.5(9)
B1 C14 C15 C26 -155.5(7)
B1 C14 B2 B3 141.9(6)
B1 C14 B2 B7 40.1(7)
B1 C14 B2 B10 102.0(7)
B1 C14 B3 B2 -36.9(6)
B1 C14 B3 B4 103.2(7)
B1 C14 B3 B9 63.5(9)
B1 C14 B3 B10 2.7(8)
B1 C14 B4 C13 32.0(5)
B1 C14 B4 B3 -107.4(7)
B1 C14 B4 B5 -4.5(7)
B1 C14 B4 B9 -67.0(8)
B1 B2 B3 C14 33.8(5)
B1 B2 B3 B4 -1.8(7)
B1 B2 B3 B9 -64.2(7)
B1 B2 B3 B10 -100.6(7)
B1 B2 B7 B6 36.7(7)
B1 B2 B7 B8 99.8(7)
B1 B2 B7 B10 137.4(7)
B1 B2 B10 B3 100.5(7)
B1 B2 B10 B7 -38.1(7)
B1 B2 B10 B8 -0.6(10)
B1 B2 B10 B9 62.3(10)
B1 B6 B7 B2 -36.4(7)
B1 B6 B7 B8 -137.4(8)
B1 B6 B7 B10 -100.6(7)
B1 B6 B8 B5 -100.7(7)
B1 B6 B8 B7 37.3(6)
B1 B6 B8 B9 -63.1(8)
B1 B6 B8 B10 0.6(9)
B1 B7 B8 B5 -0.6(10)
B1 B7 B8 B6 -38.1(7)
B1 B7 B8 B9 64.2(9)
B1 B7 B8 B10 100.9(8)
B1 B7 B10 B2 37.9(6)
B1 B7 B10 B3 0.9(9)
B1 B7 B10 B8 -100.4(7)
B1 B7 B10 B9 -63.9(8)
B2 C14 C15 C16 -45.8(10)
B2 C14 C15 C26 132.2(8)
B2 C14 B1 C13 -138.5(6)
B2 C14 B1 B6 -102.5(6)
B2 C14 B1 B7 -39.7(6)
B2 C14 B3 B4 140.1(6)
B2 C14 B3 B9 100.3(8)
B2 C14 B3 B10 39.6(6)
B2 C14 B4 C13 100.2(7)
B2 C14 B4 B3 -39.1(7)
B2 C14 B4 B5 63.8(8)
B2 C14 B4 B9 1.3(9)
B2 B1 B6 C13 -98.8(7)
B2 B1 B6 B5 -63.9(7)
B2 B1 B6 B7 36.5(7)
B2 B1 B6 B8 -1.0(9)
B2 B1 B7 B6 -139.4(8)
B2 B1 B7 B8 -101.8(8)
B2 B1 B7 B10 -38.3(7)
B2 B3 B4 C13 -1.1(7)
B2 B3 B4 C14 35.1(5)
B2 B3 B4 B5 -61.8(8)
B2 B3 B4 B9 -99.1(8)
B2 B3 B9 B4 101.1(7)
B2 B3 B9 B5 64.2(8)
B2 B3 B9 B8 1.1(8)
B2 B3 B9 B10 -36.9(6)
B2 B3 B10 B7 37.0(6)
B2 B3 B10 B8 100.8(8)
B2 B3 B10 B9 138.1(7)
B2 B7 B8 B5 -63.7(9)
B2 B7 B8 B6 -101.2(7)
B2 B7 B8 B9 1.1(8)
B2 B7 B8 B10 37.8(6)
B2 B7 B10 B3 -37.0(6)
B2 B7 B10 B8 -138.2(6)
B2 B7 B10 B9 -101.7(7)
B3 C14 C15 C16 -121.7(8)
B3 C14 C15 C26 56.4(10)
B3 C14 B1 C13 -101.0(6)
B3 C14 B1 B2 37.5(6)
B3 C14 B1 B6 -65.1(7)
B3 C14 B1 B7 -2.2(8)
B3 C14 B2 B1 -141.9(6)
B3 C14 B2 B7 -101.8(7)
B3 C14 B2 B10 -39.9(7)
B3 C14 B4 C13 139.4(7)
B3 C14 B4 B5 102.9(7)
B3 C14 B4 B9 40.4(7)
B3 B2 B7 B1 -100.1(6)
B3 B2 B7 B6 -63.4(9)
B3 B2 B7 B8 -0.4(8)
B3 B2 B7 B10 37.2(6)
B3 B2 B10 B7 -138.6(6)
B3 B2 B10 B8 -101.1(7)
B3 B2 B10 B9 -38.2(7)
B3 B4 B5 C13 97.9(8)
B3 B4 B5 B6 63.0(8)
B3 B4 B5 B8 -0.9(10)
B3 B4 B5 B9 -37.7(7)
B3 B4 B9 B5 138.7(9)
B3 B4 B9 B8 101.7(8)
B3 B4 B9 B10 37.6(8)
B3 B9 B10 B2 37.6(7)
B3 B9 B10 B7 101.1(7)
B3 B9 B10 B8 138.0(7)
B4 C13 C14 C15 107.4(8)
B4 C13 C14 B1 -145.7(6)
B4 C13 C14 B2 -107.0(7)
B4 C13 C14 B3 -38.4(7)
B4 C13 B1 C14 31.4(5)
B4 C13 B1 B2 -4.8(8)
B4 C13 B1 B6 -106.6(7)
B4 C13 B1 B7 -67.4(8)
B4 C13 B5 B6 140.9(6)
B4 C13 B5 B8 101.0(7)
B4 C13 B5 B9 39.1(7)
B4 C13 B6 B1 102.3(7)
B4 C13 B6 B5 -37.8(6)
B4 C13 B6 B7 63.5(9)
B4 C13 B6 B8 1.5(8)
B4 C14 C15 C16 164.7(7)
B4 C14 C15 C26 -17.2(10)
B4 C14 B1 C13 -31.7(5)
B4 C14 B1 B2 106.8(6)
B4 C14 B1 B6 4.3(7)
B4 C14 B1 B7 67.2(7)
B4 C14 B2 B1 -103.0(7)
B4 C14 B2 B3 38.9(6)
B4 C14 B2 B7 -62.9(9)
B4 C14 B2 B10 -1.0(9)
B4 C14 B3 B2 -140.1(6)
B4 C14 B3 B9 -39.7(7)
B4 C14 B3 B10 -100.5(7)
B4 B3 B9 B5 -36.9(7)
B4 B3 B9 B8 -100.0(8)
B4 B3 B9 B10 -138.1(9)
B4 B3 B10 B2 -101.3(7)
B4 B3 B10 B7 -64.4(9)
B4 B3 B10 B8 -0.6(10)
B4 B3 B10 B9 36.8(7)
B4 B5 B6 C13 35.0(5)
B4 B5 B6 B1 -0.4(7)
B4 B5 B6 B7 -62.6(7)
B4 B5 B6 B8 -99.9(7)
B4 B5 B8 B6 101.8(7)
B4 B5 B8 B7 63.7(9)
B4 B5 B8 B9 -37.0(7)
B4 B5 B8 B10 0.5(10)
B4 B5 B9 B3 36.7(7)
B4 B5 B9 B8 138.3(7)
B4 B5 B9 B10 100.5(7)
B4 B9 B10 B2 0.3(11)
B4 B9 B10 B3 -37.2(7)
B4 B9 B10 B7 63.8(9)
B4 B9 B10 B8 100.8(8)
B5 C13 C14 C15 147.3(7)
B5 C13 C14 B1 -105.8(7)
B5 C13 C14 B2 -67.2(8)
B5 C13 C14 B3 1.4(9)
B5 C13 C14 B4 39.8(6)
B5 C13 B1 C14 99.9(7)
B5 C13 B1 B2 63.6(8)
B5 C13 B1 B6 -38.2(7)
B5 C13 B1 B7 1.1(9)
B5 C13 B4 C14 -137.4(6)
B5 C13 B4 B3 -102.5(6)
B5 C13 B4 B9 -38.9(6)
B5 C13 B6 B1 140.1(7)
B5 C13 B6 B7 101.3(8)
B5 C13 B6 B8 39.3(6)
B5 B4 B9 B3 -138.7(9)
B5 B4 B9 B8 -37.0(7)
B5 B4 B9 B10 -101.2(9)
B5 B6 B7 B1 100.1(7)
B5 B6 B7 B2 63.7(8)
B5 B6 B7 B8 -37.4(6)
B5 B6 B7 B10 -0.5(7)
B5 B6 B8 B7 138.0(7)
B5 B6 B8 B9 37.6(6)
B5 B6 B8 B10 101.3(7)
B5 B8 B9 B3 100.3(7)
B5 B8 B9 B4 37.2(6)
B5 B8 B9 B10 138.1(7)
B5 B8 B10 B2 63.4(10)
B5 B8 B10 B3 0.0(10)
B5 B8 B10 B7 100.7(7)
B5 B8 B10 B9 -38.2(7)
B5 B9 B10 B2 -63.1(9)
B5 B9 B10 B3 -100.7(7)
B5 B9 B10 B7 0.4(8)
B5 B9 B10 B8 37.3(6)
B6 C13 C14 C15 -146.1(8)
B6 C13 C14 B1 -39.2(7)
B6 C13 C14 B2 -0.6(9)
B6 C13 C14 B3 68.0(9)
B6 C13 C14 B4 106.5(7)
B6 C13 B1 C14 138.0(7)
B6 C13 B1 B2 101.8(7)
B6 C13 B1 B7 39.2(7)
B6 C13 B4 C14 -99.8(6)
B6 C13 B4 B3 -65.0(7)
B6 C13 B4 B5 37.5(6)
B6 C13 B4 B9 -1.3(8)
B6 C13 B5 B4 -140.9(6)
B6 C13 B5 B8 -39.9(7)
B6 C13 B5 B9 -101.8(7)
B6 B1 B2 C14 97.8(7)
B6 B1 B2 B3 64.7(8)
B6 B1 B2 B7 -36.7(7)
B6 B1 B2 B10 1.0(9)
B6 B1 B7 B2 139.4(8)
B6 B1 B7 B8 37.6(7)
B6 B1 B7 B10 101.2(8)
B6 B5 B8 B7 -38.1(7)
B6 B5 B8 B9 -138.8(6)
B6 B5 B8 B10 -101.2(8)
B6 B5 B9 B3 -64.5(8)
B6 B5 B9 B4 -101.2(7)
B6 B5 B9 B8 37.1(6)
B6 B5 B9 B10 -0.7(8)
B6 B7 B8 B5 37.5(7)
B6 B7 B8 B9 102.3(7)
B6 B7 B8 B10 139.0(7)
B6 B7 B10 B2 101.8(6)
B6 B7 B10 B3 64.9(8)
B6 B7 B10 B8 -36.4(6)
B6 B7 B10 B9 0.1(8)
B6 B8 B9 B3 63.3(8)
B6 B8 B9 B4 0.3(9)
B6 B8 B9 B5 -36.9(6)
B6 B8 B9 B10 101.2(7)
B6 B8 B10 B2 0.0(10)
B6 B8 B10 B3 -63.4(10)
B6 B8 B10 B7 37.3(7)
B6 B8 B10 B9 -101.6(7)
B7 B1 B2 C14 134.5(7)
B7 B1 B2 B3 101.4(7)
B7 B1 B2 B10 37.7(7)
B7 B1 B6 C13 -135.3(8)
B7 B1 B6 B5 -100.4(8)
B7 B1 B6 B8 -37.5(7)
B7 B2 B3 C14 97.6(6)
B7 B2 B3 B4 62.0(7)
B7 B2 B3 B9 -0.4(7)
B7 B2 B3 B10 -36.8(6)
B7 B2 B10 B3 138.6(6)
B7 B2 B10 B8 37.5(7)
B7 B2 B10 B9 100.5(8)
B7 B6 B8 B5 -138.0(7)
B7 B6 B8 B9 -100.4(8)
B7 B6 B8 B10 -36.7(7)
B7 B8 B9 B3 -1.3(8)
B7 B8 B9 B4 -64.4(8)
B7 B8 B9 B5 -101.6(7)
B7 B8 B9 B10 36.5(6)
B7 B8 B10 B2 -37.3(6)
B7 B8 B10 B3 -100.7(7)
B7 B8 B10 B9 -138.9(7)
B8 B5 B6 C13 134.9(7)
B8 B5 B6 B1 99.5(7)
B8 B5 B6 B7 37.3(6)
B8 B5 B9 B3 -101.6(8)
B8 B5 B9 B4 -138.3(7)
B8 B5 B9 B10 -37.8(6)
B8 B6 B7 B1 137.4(8)
B8 B6 B7 B2 101.1(9)
B8 B6 B7 B10 36.8(6)
B8 B7 B10 B2 138.2(6)
B8 B7 B10 B3 101.3(7)
B8 B7 B10 B9 36.5(6)
B8 B9 B10 B2 -100.4(8)
B8 B9 B10 B3 -138.0(7)
B8 B9 B10 B7 -36.9(6)
B9 B3 B4 C13 98.0(8)
B9 B3 B4 C14 134.2(8)
B9 B3 B4 B5 37.3(8)
B9 B3 B10 B2 -138.1(7)
B9 B3 B10 B7 -101.2(8)
B9 B3 B10 B8 -37.3(7)
B9 B4 B5 C13 135.6(7)
B9 B4 B5 B6 100.7(7)
B9 B4 B5 B8 36.8(7)
B9 B5 B6 C13 98.4(6)
B9 B5 B6 B1 63.0(7)
B9 B5 B6 B7 0.8(7)
B9 B5 B6 B8 -36.5(6)
B9 B5 B8 B6 138.8(6)
B9 B5 B8 B7 100.7(8)
B9 B5 B8 B10 37.6(7)
B9 B8 B10 B2 101.6(7)
B9 B8 B10 B3 38.2(7)
B9 B8 B10 B7 138.9(7)
B10 B2 B3 C14 134.4(7)
B10 B2 B3 B4 98.8(7)
B10 B2 B3 B9 36.4(6)
B10 B2 B7 B1 -137.4(7)
B10 B2 B7 B6 -100.7(8)
B10 B2 B7 B8 -37.6(6)
B10 B3 B4 C13 61.6(8)
B10 B3 B4 C14 97.8(8)
B10 B3 B4 B5 0.9(10)
B10 B3 B4 B9 -36.4(7)
B10 B3 B9 B4 138.1(9)
B10 B3 B9 B5 101.2(9)
B10 B3 B9 B8 38.0(7)
B10 B7 B8 B5 -101.5(8)
B10 B7 B8 B6 -139.0(7)
B10 B7 B8 B9 -36.7(6)
B10 B8 B9 B3 -37.9(6)
B10 B8 B9 B4 -100.9(7)
B10 B8 B9 B5 -138.1(7)
O5 C53 C54 C55 178.6(9)
O5 C53 C58 C57 179.0(10)
O6 C74 C75 C76 -179.8(10)
C53 C54 C55 C56 5.1(15)
C54 C53 C58 C57 2.0(18)
C54 C55 C56 C57 -3.4(14)
C54 C55 C56 C59 177.5(8)
C55 C56 C57 C58 1.0(16)
C55 C56 C59 C60 30.8(12)
C55 C56 C59 C64 -147.1(9)
C56 C57 C58 C53 -0.4(19)
C56 C59 C60 C61 179.3(7)
C56 C59 C64 C63 178.5(8)
C57 C56 C59 C60 -148.3(9)
C57 C56 C59 C64 33.8(13)
C58 C53 C54 C55 -4.4(15)
C59 C56 C57 C58 -180.0(10)
C59 C60 C61 C62 -0.1(13)
C60 C59 C64 C63 0.6(13)
C60 C61 C62 C63 5.0(12)
C60 C61 C62 C65 177.8(7)
C61 C62 C63 C64 -7.4(13)
C61 C62 C65 C66 85.6(10)
C61 C62 C65 B21 16.4(10)
C61 C62 C65 B22 -55.2(11)
C61 C62 C65 B23 -129.3(9)
C61 C62 C65 B24 154.1(8)
C62 C63 C64 C59 4.7(14)
C62 C65 C66 C67 0.9(11)
C62 C65 C66 B21 -106.7(8)
C62 C65 C66 B24 108.6(8)
C62 C65 C66 B25 148.6(8)
C62 C65 C66 B26 -144.8(8)
C62 C65 B21 C66 109.0(7)
C62 C65 B21 B22 -111.4(7)
C62 C65 B21 B26 143.9(6)
C62 C65 B21 B27 -151.0(7)
C62 C65 B22 B21 106.7(8)
C62 C65 B22 B23 -113.8(8)
C62 C65 B22 B27 144.6(8)
C62 C65 B22 B28 -151.5(7)
C62 C65 B23 B22 109.4(8)
C62 C65 B23 B24 -109.2(8)
C62 C65 B23 B28 150.6(7)
C62 C65 B23 B29 -144.8(8)
C62 C65 B24 C66 -107.8(7)
C62 C65 B24 B23 115.0(8)
C62 C65 B24 B25 -143.6(7)
C62 C65 B24 B29 151.6(7)
C63 C62 C65 C66 -101.7(9)
C63 C62 C65 B21 -170.9(7)
C63 C62 C65 B22 117.5(9)
C63 C62 C65 B23 43.3(11)
C63 C62 C65 B24 -33.2(10)
C64 C59 C60 C61 -2.8(13)
C65 C62 C63 C64 179.4(8)
C65 C66 C67 C68 97.6(9)
C65 C66 C67 C78 -83.8(10)
C65 C66 B21 B22 -33.4(6)
C65 C66 B21 B26 -139.0(7)
C65 C66 B21 B27 -98.3(7)
C65 C66 B24 B23 36.5(5)
C65 C66 B24 B25 138.2(6)
C65 C66 B24 B29 99.7(7)
C65 C66 B25 B24 -37.9(6)
C65 C66 B25 B26 103.0(7)
C65 C66 B25 B29 -1.9(9)
C65 C66 B25 B30 62.0(9)
C65 C66 B26 B21 38.0(7)
C65 C66 B26 B25 -103.4(7)
C65 C66 B26 B27 -0.2(10)
C65 C66 B26 B30 -63.4(9)
C65 B21 B22 B23 -36.5(6)
C65 B21 B22 B27 -136.0(8)
C65 B21 B22 B28 -98.3(8)
C65 B21 B26 C66 -35.3(6)
C65 B21 B26 B25 -1.2(9)
C65 B21 B26 B27 99.7(8)
C65 B21 B26 B30 62.6(8)
C65 B21 B27 B22 36.4(6)
C65 B21 B27 B26 -99.2(7)
C65 B21 B27 B28 -0.6(9)
C65 B21 B27 B30 -62.9(9)
C65 B22 B23 B24 -33.9(6)
C65 B22 B23 B28 -136.0(7)
C65 B22 B23 B29 -95.9(7)
C65 B22 B27 B21 -40.1(7)
C65 B22 B27 B26 -1.1(10)
C65 B22 B27 B28 98.0(8)
C65 B22 B27 B30 60.5(9)
C65 B22 B28 B23 38.1(6)
C65 B22 B28 B27 -101.6(7)
C65 B22 B28 B29 -0.1(8)
C65 B22 B28 B30 -63.8(9)
C65 B23 B24 C66 -38.5(6)
C65 B23 B24 B25 -98.7(7)
C65 B23 B24 B29 -138.7(8)
C65 B23 B28 B22 -38.9(6)
C65 B23 B28 B27 -3.4(9)
C65 B23 B28 B29 98.0(8)
C65 B23 B28 B30 59.5(10)
C65 B23 B29 B24 35.8(7)
C65 B23 B29 B25 -3.9(10)
C65 B23 B29 B28 -103.3(8)
C65 B23 B29 B30 -65.5(9)
C65 B24 B25 C66 37.8(6)
C65 B24 B25 B26 2.6(8)
C65 B24 B25 B29 -99.7(7)
C65 B24 B25 B30 -62.2(8)
C65 B24 B29 B23 -35.3(7)
C65 B24 B29 B25 100.9(7)
C65 B24 B29 B28 0.5(9)
C65 B24 B29 B30 64.5(8)
C66 C65 B21 B22 139.6(7)
C66 C65 B21 B26 34.9(6)
C66 C65 B21 B27 99.9(7)
C66 C65 B22 B21 -36.9(7)
C66 C65 B22 B23 102.6(7)
C66 C65 B22 B27 1.0(10)
C66 C65 B22 B28 64.9(8)
C66 C65 B23 B22 -103.0(7)
C66 C65 B23 B24 38.4(6)
C66 C65 B23 B28 -61.8(9)
C66 C65 B23 B29 2.8(9)
C66 C65 B24 B23 -137.2(6)
C66 C65 B24 B25 -35.8(5)
C66 C65 B24 B29 -100.6(7)
C66 C67 C68 C69 178.7(8)
C66 C67 C78 C77 -179.9(7)
C66 B21 B22 C65 34.6(6)
C66 B21 B22 B23 -1.9(9)
C66 B21 B22 B27 -101.4(7)
C66 B21 B22 B28 -63.7(8)
C66 B21 B26 B25 34.1(6)
C66 B21 B26 B27 135.1(8)
C66 B21 B26 B30 98.0(8)
C66 B21 B27 B22 97.3(8)
C66 B21 B27 B26 -38.3(6)
C66 B21 B27 B28 60.3(9)
C66 B21 B27 B30 -2.0(10)
C66 B24 B25 B26 -35.2(6)
C66 B24 B25 B29 -137.5(7)
C66 B24 B25 B30 -100.0(8)
C66 B24 B29 B23 -99.8(7)
C66 B24 B29 B25 36.4(6)
C66 B24 B29 B28 -64.0(8)
C66 B24 B29 B30 0.0(9)
C66 B25 B26 B21 -35.3(6)
C66 B25 B26 B27 -96.5(7)
C66 B25 B26 B30 -134.4(7)
C66 B25 B29 B23 3.5(10)
C66 B25 B29 B24 -36.5(7)
C66 B25 B29 B28 65.0(9)
C66 B25 B29 B30 102.0(8)
C66 B25 B30 B26 40.4(6)
C66 B25 B30 B27 3.1(9)
C66 B25 B30 B28 -61.1(9)
C66 B25 B30 B29 -97.2(7)
C66 B26 B27 B21 39.8(7)
C66 B26 B27 B22 0.8(10)
C66 B26 B27 B28 -61.3(8)
C66 B26 B27 B30 -98.8(8)
C66 B26 B30 B25 -38.9(6)
C66 B26 B30 B27 99.4(7)
C66 B26 B30 B28 60.5(9)
C66 B26 B30 B29 -1.2(9)
C67 C66 B21 C65 -109.0(7)
C67 C66 B21 B22 -142.4(7)
C67 C66 B21 B26 112.0(8)
C67 C66 B21 B27 152.7(7)
C67 C66 B24 C65 108.0(7)
C67 C66 B24 B23 144.5(7)
C67 C66 B24 B25 -113.8(8)
C67 C66 B24 B29 -152.3(7)
C67 C66 B25 B24 108.7(8)
C67 C66 B25 B26 -110.5(9)
C67 C66 B25 B29 144.7(8)
C67 C66 B25 B30 -151.5(7)
C67 C66 B26 B21 -106.7(9)
C67 C66 B26 B25 112.0(8)
C67 C66 B26 B27 -144.9(8)
C67 C66 B26 B30 151.9(8)
C67 C68 C69 C70 2.5(14)
C68 C67 C78 C77 -1.4(13)
C68 C69 C70 C71 178.9(8)
C68 C69 C70 C77 -3.7(13)
C69 C70 C71 C72 145.8(9)
C69 C70 C71 C76 -34.2(13)
C69 C70 C77 C78 2.6(13)
C70 C71 C72 C73 179.5(8)
C70 C71 C76 C75 -179.5(10)
C70 C77 C78 C67 0.0(13)
C71 C70 C77 C78 180.0(8)
C71 C72 C73 C74 1.0(14)
C72 C71 C76 C75 0.5(16)
C72 C73 C74 O6 179.8(9)
C72 C73 C74 C75 -1.4(15)
C73 C74 C75 C76 1.4(17)
C74 C75 C76 C71 -0.9(18)
C76 C71 C72 C73 -0.5(14)
C77 C70 C71 C72 -31.6(12)
C77 C70 C71 C76 148.4(9)
C78 C67 C68 C69 0.1(14)
B21 C65 C66 C67 107.6(8)
B21 C65 C66 B24 -144.8(6)
B21 C65 C66 B25 -104.7(8)
B21 C65 C66 B26 -38.1(7)
B21 C65 B22 B23 139.5(7)
B21 C65 B22 B27 37.9(7)
B21 C65 B22 B28 101.8(7)
B21 C65 B23 B22 -38.0(6)
B21 C65 B23 B24 103.4(7)
B21 C65 B23 B28 3.2(9)
B21 C65 B23 B29 67.8(9)
B21 C65 B24 C66 32.4(6)
B21 C65 B24 B23 -104.8(7)
B21 C65 B24 B25 -3.4(8)
B21 C65 B24 B29 -68.2(8)
B21 C66 C67 C68 168.2(7)
B21 C66 C67 C78 -13.3(11)
B21 C66 B24 C65 -33.1(6)
B21 C66 B24 B23 3.5(8)
B21 C66 B24 B25 105.2(7)
B21 C66 B24 B29 66.7(8)
B21 C66 B25 B24 -104.4(7)
B21 C66 B25 B26 36.4(6)
B21 C66 B25 B29 -68.4(9)
B21 C66 B25 B30 -4.6(9)
B21 C66 B26 B25 -141.3(7)
B21 C66 B26 B27 -38.2(7)
B21 C66 B26 B30 -101.4(7)
B21 B22 B23 C65 37.9(6)
B21 B22 B23 B24 4.0(9)
B21 B22 B23 B28 -98.2(7)
B21 B22 B23 B29 -58.0(10)
B21 B22 B27 B26 39.1(7)
B21 B22 B27 B28 138.1(8)
B21 B22 B27 B30 100.6(8)
B21 B22 B28 B23 103.5(8)
B21 B22 B28 B27 -36.2(7)
B21 B22 B28 B29 65.3(9)
B21 B22 B28 B30 1.6(10)
B21 B26 B27 B22 -39.1(7)
B21 B26 B27 B28 -101.1(8)
B21 B26 B27 B30 -138.6(8)
B21 B26 B30 B25 -102.5(8)
B21 B26 B30 B27 35.7(7)
B21 B26 B30 B28 -3.2(10)
B21 B26 B30 B29 -64.9(9)
B21 B27 B28 B22 37.2(7)
B21 B27 B28 B23 2.4(10)
B21 B27 B28 B29 -61.2(9)
B21 B27 B28 B30 -100.0(8)
B21 B27 B30 B25 -0.6(10)
B21 B27 B30 B26 -36.8(7)
B21 B27 B30 B28 100.4(8)
B21 B27 B30 B29 62.8(9)
B22 C65 C66 C67 145.1(8)
B22 C65 C66 B21 37.6(7)
B22 C65 C66 B24 -107.2(8)
B22 C65 C66 B25 -67.1(9)
B22 C65 C66 B26 -0.5(10)
B22 C65 B21 C66 -139.6(7)
B22 C65 B21 B26 -104.7(7)
B22 C65 B21 B27 -39.7(7)
B22 C65 B23 B24 141.4(7)
B22 C65 B23 B28 41.2(7)
B22 C65 B23 B29 105.8(8)
B22 C65 B24 C66 100.0(7)
B22 C65 B24 B23 -37.2(7)
B22 C65 B24 B25 64.2(8)
B22 C65 B24 B29 -0.6(9)
B22 B21 B26 C66 -93.7(8)
B22 B21 B26 B25 -59.6(9)
B22 B21 B26 B27 41.4(8)
B22 B21 B26 B30 4.3(10)
B22 B21 B27 B26 -135.7(8)
B22 B21 B27 B28 -37.0(7)
B22 B21 B27 B30 -99.4(8)
B22 B23 B24 C65 34.0(6)
B22 B23 B24 C66 -4.5(8)
B22 B23 B24 B25 -64.7(8)
B22 B23 B24 B29 -104.7(8)
B22 B23 B28 B27 35.5(7)
B22 B23 B28 B29 136.9(7)
B22 B23 B28 B30 98.4(8)
B22 B23 B29 B24 97.9(8)
B22 B23 B29 B25 58.2(10)
B22 B23 B29 B28 -41.2(7)
B22 B23 B29 B30 -3.4(9)
B22 B27 B28 B23 -34.8(7)
B22 B27 B28 B29 -98.5(7)
B22 B27 B28 B30 -137.2(7)
B22 B27 B30 B25 -63.4(9)
B22 B27 B30 B26 -99.6(7)
B22 B27 B30 B28 37.5(6)
B22 B27 B30 B29 0.0(9)
B22 B28 B29 B23 37.0(6)
B22 B28 B29 B24 -0.3(9)
B22 B28 B29 B25 -64.5(8)
B22 B28 B29 B30 -100.6(7)
B22 B28 B30 B25 62.4(9)
B22 B28 B30 B26 1.0(10)
B22 B28 B30 B27 -37.6(7)
B22 B28 B30 B29 99.3(8)
B23 C65 C66 C67 -148.3(8)
B23 C65 C66 B21 104.1(7)
B23 C65 C66 B24 -40.6(7)
B23 C65 C66 B25 -0.6(9)
B23 C65 C66 B26 66.0(9)
B23 C65 B21 C66 -101.5(7)
B23 C65 B21 B22 38.1(7)
B23 C65 B21 B26 -66.6(8)
B23 C65 B21 B27 -1.6(9)
B23 C65 B22 B21 -139.5(7)
B23 C65 B22 B27 -101.6(8)
B23 C65 B22 B28 -37.7(6)
B23 C65 B24 C66 137.2(6)
B23 C65 B24 B25 101.4(7)
B23 C65 B24 B29 36.6(7)
B23 B22 B27 B21 -102.7(8)
B23 B22 B27 B26 -63.6(9)
B23 B22 B27 B28 35.5(7)
B23 B22 B27 B30 -2.0(9)
B23 B22 B28 B27 -139.7(7)
B23 B22 B28 B29 -38.2(6)
B23 B22 B28 B30 -101.9(8)
B23 B24 B25 C66 98.1(7)
B23 B24 B25 B26 62.9(8)
B23 B24 B25 B29 -39.4(7)
B23 B24 B25 B30 -1.9(9)
B23 B24 B29 B25 136.1(8)
B23 B24 B29 B28 35.8(7)
B23 B24 B29 B30 99.8(8)
B23 B28 B29 B24 -37.3(7)
B23 B28 B29 B25 -101.5(7)
B23 B28 B29 B30 -137.6(8)
B23 B28 B30 B25 1.4(11)
B23 B28 B30 B26 -60.0(10)
B23 B28 B30 B27 -98.6(8)
B23 B28 B30 B29 38.3(7)
B23 B29 B30 B25 102.1(7)
B23 B29 B30 B26 65.4(8)
B23 B29 B30 B27 2.0(9)
B23 B29 B30 B28 -36.7(6)
B24 C65 C66 C67 -107.7(8)
B24 C65 C66 B21 144.8(6)
B24 C65 C66 B25 40.1(7)
B24 C65 C66 B26 106.7(7)
B24 C65 B21 C66 -32.0(6)
B24 C65 B21 B22 107.6(7)
B24 C65 B21 B26 2.9(8)
B24 C65 B21 B27 68.0(8)
B24 C65 B22 B21 -101.4(7)
B24 C65 B22 B23 38.1(7)
B24 C65 B22 B27 -63.5(9)
B24 C65 B22 B28 0.4(9)
B24 C65 B23 B22 -141.4(7)
B24 C65 B23 B28 -100.2(8)
B24 C65 B23 B29 -35.6(7)
B24 C66 C67 C68 29.3(10)
B24 C66 C67 C78 -152.2(8)
B24 C66 B21 C65 32.3(6)
B24 C66 B21 B22 -1.1(8)
B24 C66 B21 B26 -106.7(7)
B24 C66 B21 B27 -66.0(8)
B24 C66 B25 B26 140.8(7)
B24 C66 B25 B29 36.0(6)
B24 C66 B25 B30 99.8(7)
B24 C66 B26 B21 102.7(7)
B24 C66 B26 B25 -38.7(7)
B24 C66 B26 B27 64.5(9)
B24 C66 B26 B30 1.3(9)
B24 B23 B28 B22 -101.1(7)
B24 B23 B28 B27 -65.5(9)
B24 B23 B28 B29 35.8(7)
B24 B23 B28 B30 -2.6(10)
B24 B23 B29 B25 -39.7(7)
B24 B23 B29 B28 -139.1(8)
B24 B23 B29 B30 -101.3(8)
B24 B25 B26 C66 34.5(6)
B24 B25 B26 B21 -0.8(9)
B24 B25 B26 B27 -62.0(9)
B24 B25 B26 B30 -99.9(7)
B24 B25 B29 B23 40.0(7)
B24 B25 B29 B28 101.4(8)
B24 B25 B29 B30 138.4(8)
B24 B25 B30 B26 101.8(7)
B24 B25 B30 B27 64.5(9)
B24 B25 B30 B28 0.3(10)
B24 B25 B30 B29 -35.8(7)
B24 B29 B30 B25 37.4(6)
B24 B29 B30 B26 0.7(9)
B24 B29 B30 B27 -62.7(8)
B24 B29 B30 B28 -101.4(7)
B25 C66 C67 C68 -46.5(11)
B25 C66 C67 C78 132.0(9)
B25 C66 B21 C65 102.5(7)
B25 C66 B21 B22 69.1(8)
B25 C66 B21 B26 -36.5(7)
B25 C66 B21 B27 4.3(9)
B25 C66 B24 C65 -138.2(6)
B25 C66 B24 B23 -101.7(7)
B25 C66 B24 B29 -38.5(7)
B25 C66 B26 B21 141.3(7)
B25 C66 B26 B27 103.2(8)
B25 C66 B26 B30 40.0(6)
B25 B24 B29 B23 -136.1(8)
B25 B24 B29 B28 -100.4(8)
B25 B24 B29 B30 -36.4(7)
B25 B26 B27 B21 100.8(8)
B25 B26 B27 B22 61.8(9)
B25 B26 B27 B28 -0.3(9)
B25 B26 B27 B30 -37.8(7)
B25 B26 B30 B27 138.3(7)
B25 B26 B30 B28 99.4(8)
B25 B26 B30 B29 37.7(6)
B25 B29 B30 B26 -36.7(6)
B25 B29 B30 B27 -100.1(7)
B25 B29 B30 B28 -138.8(7)
B26 C66 C67 C68 -120.3(9)
B26 C66 C67 C78 58.3(11)
B26 C66 B21 C65 139.0(7)
B26 C66 B21 B22 105.6(7)
B26 C66 B21 B27 40.7(7)
B26 C66 B24 C65 -100.6(7)
B26 C66 B24 B23 -64.1(8)
B26 C66 B24 B25 37.6(7)
B26 C66 B24 B29 -0.9(9)
B26 C66 B25 B24 -140.8(7)
B26 C66 B25 B29 -104.8(8)
B26 C66 B25 B30 -41.0(7)
B26 B21 B22 C65 94.6(8)
B26 B21 B22 B23 58.2(10)
B26 B21 B22 B27 -41.4(7)
B26 B21 B22 B28 -3.6(10)
B26 B21 B27 B22 135.7(8)
B26 B21 B27 B28 98.7(8)
B26 B21 B27 B30 36.3(7)
B26 B25 B29 B23 -59.4(9)
B26 B25 B29 B24 -99.4(7)
B26 B25 B29 B28 2.0(9)
B26 B25 B29 B30 39.0(7)
B26 B25 B30 B27 -37.3(7)
B26 B25 B30 B28 -101.5(8)
B26 B25 B30 B29 -137.6(7)
B26 B27 B28 B22 100.0(7)
B26 B27 B28 B23 65.2(9)
B26 B27 B28 B29 1.5(9)
B26 B27 B28 B30 -37.2(6)
B26 B27 B30 B25 36.2(7)
B26 B27 B30 B28 137.1(7)
B26 B27 B30 B29 99.6(7)
B27 B21 B22 C65 136.0(8)
B27 B21 B22 B23 99.6(9)
B27 B21 B22 B28 37.8(7)
B27 B21 B26 C66 -135.1(8)
B27 B21 B26 B25 -101.0(8)
B27 B21 B26 B30 -37.1(8)
B27 B22 B23 C65 99.3(7)
B27 B22 B23 B24 65.4(9)
B27 B22 B23 B28 -36.7(7)
B27 B22 B23 B29 3.4(10)
B27 B22 B28 B23 139.7(7)
B27 B22 B28 B29 101.5(7)
B27 B22 B28 B30 37.8(7)
B27 B26 B30 B25 -138.3(7)
B27 B26 B30 B28 -38.9(7)
B27 B26 B30 B29 -100.6(7)
B27 B28 B29 B23 99.4(7)
B27 B28 B29 B24 62.1(8)
B27 B28 B29 B25 -2.2(9)
B27 B28 B29 B30 -38.2(6)
B27 B28 B30 B25 100.1(8)
B27 B28 B30 B26 38.7(7)
B27 B28 B30 B29 136.9(7)
B28 B22 B23 C65 136.0(7)
B28 B22 B23 B24 102.1(7)
B28 B22 B23 B29 40.1(7)
B28 B22 B27 B21 -138.1(8)
B28 B22 B27 B26 -99.0(8)
B28 B22 B27 B30 -37.5(6)
B28 B23 B24 C65 101.5(8)
B28 B23 B24 C66 63.0(8)
B28 B23 B24 B25 2.8(10)
B28 B23 B24 B29 -37.2(7)
B28 B23 B29 B24 139.1(8)
B28 B23 B29 B25 99.4(8)
B28 B23 B29 B30 37.8(7)
B28 B27 B30 B25 -100.9(7)
B28 B27 B30 B26 -137.1(7)
B28 B27 B30 B29 -37.5(6)
B28 B29 B30 B25 138.8(7)
B28 B29 B30 B26 102.1(8)
B28 B29 B30 B27 38.7(7)
B29 B23 B24 C65 138.7(8)
B29 B23 B24 C66 100.2(7)
B29 B23 B24 B25 40.1(7)
B29 B23 B28 B22 -136.9(7)
B29 B23 B28 B27 -101.4(8)
B29 B23 B28 B30 -38.5(7)
B29 B24 B25 C66 137.5(7)
B29 B24 B25 B26 102.3(8)
B29 B24 B25 B30 37.5(7)
B29 B25 B26 C66 95.5(7)
B29 B25 B26 B21 60.2(9)
B29 B25 B26 B27 -1.0(9)
B29 B25 B26 B30 -38.9(7)
B29 B25 B30 B26 137.6(7)
B29 B25 B30 B27 100.3(8)
B29 B25 B30 B28 36.1(7)
B29 B28 B30 B25 -36.9(7)
B29 B28 B30 B26 -98.3(8)
B29 B28 B30 B27 -136.9(7)
B30 B25 B26 C66 134.4(7)
B30 B25 B26 B21 99.2(7)
B30 B25 B26 B27 37.9(7)
B30 B25 B29 B23 -98.4(8)
B30 B25 B29 B24 -138.4(8)
B30 B25 B29 B28 -37.0(6)
B30 B26 B27 B21 138.6(8)
B30 B26 B27 B22 99.5(8)
B30 B26 B27 B28 37.5(6)
B30 B27 B28 B22 137.2(7)
B30 B27 B28 B23 102.4(8)
B30 B27 B28 B29 38.8(6)
B30 B28 B29 B23 137.6(8)
B30 B28 B29 B24 100.3(8)
B30 B28 B29 B25 36.1(6)
